data_4348602
loop_
_publ_author_name
'Sheikh, Javeed Ahmad'
'Clearfield, Abraham'

_publ_section_title
;
 Heterometallic Co(III)-Gd(III) Clusters as Magnetic Refrigerants.
;
_journal_issue 17
_journal_name_full 'Inorganic chemistry'
_journal_page_first 8254
_journal_page_last 8256
_journal_paper_doi 10.1021/acs.inorgchem.6b01414
_journal_volume 55
_journal_year 2016
_chemical_formula_moiety 'C102 H182 Co2 Gd9 N4 O50 P4'
_chemical_formula_sum 'C102 H182 Co2 Gd9 N4 O50 P4'
_chemical_formula_weight 3921.52
_space_group_crystal_system triclinic
_space_group_IT_number 2
_space_group_name_Hall '-P 1'
_space_group_name_H-M_alt 'P -1'
_atom_sites_solution_hydrogens geom
_audit_creation_method SHELXL-2014/7
_cell_angle_alpha 65.179(5)
_cell_angle_beta 87.688(5)
_cell_angle_gamma 73.197(5)
_cell_formula_units_Z 2
_cell_length_a 18.9986(18)
_cell_length_b 20.974(2)
_cell_length_c 22.600(2)
_cell_measurement_reflns_used 46069
_cell_measurement_temperature 100(2)
_cell_measurement_theta_max 30.15
_cell_measurement_theta_min 0.99
_cell_volume 7790.6(13)
_computing_cell_refinement 'Bruker SAINT'
_computing_data_collection 'Bruker Apex2'
_computing_data_reduction 'Bruker SAINT'
_computing_molecular_graphics 'Bruker SHELXTL'
_computing_publication_material 'Bruker SHELXTL'
_computing_structure_refinement 'SHELXL-2014/7 (Sheldrick, 2014)'
_diffrn_ambient_temperature 100(2)
_diffrn_measured_fraction_theta_full 0.998
_diffrn_measured_fraction_theta_max 0.982
_diffrn_measurement_device_type 'Bruker Apex-II CCD'
_diffrn_measurement_method '\f and \w scans'
_diffrn_radiation_type MoK\a
_diffrn_radiation_wavelength 0.71073
_diffrn_reflns_av_R_equivalents 0.0565
_diffrn_reflns_av_unetI/netI 0.0719
_diffrn_reflns_Laue_measured_fraction_full 0.998
_diffrn_reflns_Laue_measured_fraction_max 0.982
_diffrn_reflns_limit_h_max 26
_diffrn_reflns_limit_h_min -26
_diffrn_reflns_limit_k_max 29
_diffrn_reflns_limit_k_min -29
_diffrn_reflns_limit_l_max 29
_diffrn_reflns_limit_l_min -31
_diffrn_reflns_number 147485
_diffrn_reflns_point_group_measured_fraction_full 0.998
_diffrn_reflns_point_group_measured_fraction_max 0.982
_diffrn_reflns_theta_full 25.242
_diffrn_reflns_theta_max 30.155
_diffrn_reflns_theta_min 0.997
_exptl_absorpt_coefficient_mu 4.091
_exptl_absorpt_correction_T_max 0.331
_exptl_absorpt_correction_T_min 0.169
_exptl_absorpt_correction_type multi-scan
_exptl_absorpt_process_details multi-scan
_exptl_crystal_colour Pink
_exptl_crystal_density_diffrn 1.672
_exptl_crystal_description block
_exptl_crystal_F_000 3824
_exptl_crystal_size_max 0.46
_exptl_crystal_size_mid 0.38
_exptl_crystal_size_min 0.27
_refine_diff_density_max 1.69
_refine_diff_density_min -2.529
_refine_diff_density_rms 0.311
_refine_ls_extinction_method none
_refine_ls_goodness_of_fit_ref 1.149
_refine_ls_hydrogen_treatment constr
_refine_ls_matrix_type full
_refine_ls_number_parameters 1593
_refine_ls_number_reflns 45242
_refine_ls_number_restraints 2666
_refine_ls_restrained_S_all 1.126
_refine_ls_R_factor_all 0.1046
_refine_ls_R_factor_gt 0.0772
_refine_ls_shift/su_max 0.000
_refine_ls_shift/su_mean 0.000
_refine_ls_structure_factor_coef Fsqd
_refine_ls_weighting_details 'w=1/[\s^2^(Fo^2^)+(0.0553P)^2^+193.2341P] where P=(Fo^2^+2Fc^2^)/3'
_refine_ls_weighting_scheme calc
_refine_ls_wR_factor_gt 0.1870
_refine_ls_wR_factor_ref 0.2017
_reflns_Friedel_coverage 0.000
_reflns_number_gt 33803
_reflns_number_total 45242
_reflns_threshold_expression 'I > 2\s(I)'
_cod_data_source_file ic6b01414_si_003.cif
_cod_data_source_block Complex2
_cod_database_code 4348602
_shelx_shelxl_version_number 2014/7
_shelx_space_group_comment
;
The symmetry employed for this shelxl refinement is uniquely defined
by the following loop, which should always be used as a source of
symmetry information in preference to the above space-group names.
They are only intended as comments.
;

loop_
_space_group_symop_operation_xyz
'x, y, z'
'-x, -y, -z'

loop_
_atom_site_label
_atom_site_type_symbol
_atom_site_fract_x
_atom_site_fract_y
_atom_site_fract_z
_atom_site_U_iso_or_equiv
_atom_site_adp_type
_atom_site_occupancy
_atom_site_site_symmetry_order
_atom_site_calc_flag
_atom_site_refinement_flags_posn
_atom_site_refinement_flags_adp
Gd6_1 Gd 0.92557(2) 0.63601(2) 0.20876(2) 0.01722(9) Uani 1 1 d . U
Gd5_1 Gd 0.72010(2) 0.64066(2) 0.21596(2) 0.01422(9) Uani 1 1 d . U
Gd2_1 Gd 0.46350(3) 0.82061(2) 0.24441(2) 0.01841(10) Uani 1 1 d . U
Gd4_1 Gd 0.51210(2) 0.65351(2) 0.20578(2) 0.01724(9) Uani 1 1 d . U
Gd8_1 Gd 0.98263(3) 0.43064(3) 0.24025(2) 0.01918(10) Uani 1 1 d . U
Gd7_1 Gd 0.66093(3) 0.48792(3) 0.20253(2) 0.02115(10) Uani 1 1 d . U
Gd3_1 Gd 0.77641(3) 0.80496(3) 0.20809(3) 0.02185(10) Uani 1 1 d . U
Gd9_1 Gd 0.88759(3) 0.28852(3) 0.33051(2) 0.02213(10) Uani 1 1 d . U
Gd1_1 Gd 0.57381(3) 0.87278(3) 0.34011(3) 0.02493(11) Uani 1 1 d . U
Co1_1 Co 1.03499(8) 0.26744(8) 0.26755(7) 0.0257(3) Uani 1 1 d . U
Co2_1 Co 0.41308(8) 0.95397(8) 0.27513(8) 0.0277(3) Uani 1 1 d . U
O1_1 O 0.6327(4) 0.5734(3) 0.2485(3) 0.0172(11) Uani 1 1 d . U
O2_1 O 0.8143(4) 0.6751(4) 0.2516(3) 0.0188(12) Uani 1 1 d . U
O3_1 O 1.0158(4) 0.3071(4) 0.3296(3) 0.0233(13) Uani 1 1 d . U
O4_1 O 0.9849(5) 0.1987(4) 0.3160(4) 0.0360(17) Uani 1 1 d . U
N1_1 N 1.1255(7) 0.2014(8) 0.3199(6) 0.057(3) Uani 1 1 d . U
C104_1 C 1.0741(6) 0.2726(6) 0.3816(6) 0.031(2) Uani 1 1 d . U
H185_1 H 1.0574 0.2423 0.4219 0.038 Uiso 1 1 calc R U
H181_1 H 1.0887 0.3097 0.3887 0.038 Uiso 1 1 calc R U
C2_1 C 1.1396(10) 0.2249(12) 0.3622(12) 0.093(6) Uani 1 1 d . U
C3_1 C 1.0946(13) 0.1269(11) 0.3650(13) 0.114(8) Uani 1 1 d D U
H175_1 H 1.1329 0.0819 0.3711 0.137 Uiso 1 1 calc R U
H154_1 H 1.0849 0.1256 0.4080 0.137 Uiso 1 1 calc R U
C102_1 C 1.0227(10) 0.1305(8) 0.3308(12) 0.090(6) Uani 1 1 d D U
H10D_1 H 1.0324 0.1214 0.2921 0.108 Uiso 1 1 calc R U
H10B_1 H 0.9983 0.0963 0.3604 0.108 Uiso 1 1 calc R U
O5_1 O 1.0786(4) 0.3428(5) 0.2193(4) 0.0338(16) Uani 1 1 d D U
O6_1 O 0.9425(4) 0.3368(4) 0.2264(4) 0.0246(13) Uani 1 1 d . U
N2_1 N 1.0415(6) 0.2378(6) 0.1967(6) 0.040(2) Uani 1 1 d D U
H2_1 H 1.0552 0.2050 0.2363 0.048 Uiso 1 1 calc R U
C5_1 C 1.1099(15) 0.3330(13) 0.1626(11) 0.105(6) Uani 1 1 d D U
C6_1 C 1.0895(13) 0.2769(12) 0.1480(10) 0.091(5) Uani 1 1 d D U
H129_1 H 1.1344 0.2405 0.1475 0.110 Uiso 1 1 calc R U
H123_1 H 1.0634 0.3011 0.1046 0.110 Uiso 1 1 calc R U
C7_1 C 0.9646(9) 0.2678(8) 0.1615(8) 0.055(3) Uani 1 1 d . U
H174_1 H 0.9676 0.2738 0.1166 0.066 Uiso 1 1 calc R U
H153_1 H 0.9362 0.2341 0.1833 0.066 Uiso 1 1 calc R U
C8_1 C 0.9285(7) 0.3407(6) 0.1630(5) 0.031(2) Uani 1 1 d . U
H132_1 H 0.9008 0.3826 0.1276 0.037 Uiso 1 1 calc R U
O7_1 O 0.4993(4) 0.9276(4) 0.2356(4) 0.0252(13) Uani 1 1 d . U
O8_1 O 0.4693(5) 0.9732(5) 0.3288(5) 0.0430(19) Uani 1 1 d D U
N3_1 N 0.3918(7) 1.0544(6) 0.2083(7) 0.059(3) Uani 1 1 d D U
H3_1 H 0.3869 1.0522 0.2471 0.071 Uiso 1 1 calc R U
C9_1 C 0.4983(7) 0.9873(6) 0.1725(6) 0.034(2) Uani 1 1 d . U
H183_1 H 0.4736 0.9819 0.1390 0.041 Uiso 1 1 calc R U
H179_1 H 0.5484 0.9863 0.1618 0.041 Uiso 1 1 calc R U
C10_1 C 0.4590(11) 1.0580(8) 0.1747(8) 0.063(4) Uani 1 1 d . U
H128_1 H 0.4914 1.0706 0.1971 0.076 Uiso 1 1 calc R U
H122_1 H 0.4462 1.0964 0.1303 0.076 Uiso 1 1 calc R U
O9_1 O 0.4461(4) 0.8540(4) 0.3352(3) 0.0237(13) Uani 1 1 d . U
O10_1 O 0.3636(4) 0.9273(4) 0.2210(4) 0.0350(17) Uani 1 1 d . U
N4_1 N 0.3292(7) 0.9651(6) 0.3254(6) 0.054(3) Uani 1 1 d D U
C13_1 C 0.3990(6) 0.8357(6) 0.3876(5) 0.029(2) Uani 1 1 d . U
H182_1 H 0.4266 0.8198 0.4290 0.035 Uiso 1 1 calc R U
H178_1 H 0.3823 0.7954 0.3895 0.035 Uiso 1 1 calc R U
C14_1 C 0.3353(13) 0.8995(10) 0.3771(13) 0.123(8) Uani 1 1 d . U
C15_1 C 0.3075(13) 0.9831(10) 0.1875(15) 0.133(8) Uani 1 1 d D U
H172_1 H 0.2665 0.9853 0.2143 0.160 Uiso 1 1 calc R U
H151_1 H 0.2920 0.9780 0.1497 0.160 Uiso 1 1 calc R U
C16_1 C 0.3309(15) 1.0553(12) 0.1646(14) 0.146(10) Uani 1 1 d D U
H16D_1 H 0.3474 1.0665 0.1211 0.175 Uiso 1 1 calc R U
H22B_1 H 0.2873 1.0953 0.1607 0.175 Uiso 1 1 calc R U
P1_1 P 0.86082(13) 0.48061(13) 0.32044(11) 0.0163(4) Uani 1 1 d . U
O11_1 O 0.9157(4) 0.5204(3) 0.2813(3) 0.0177(11) Uani 1 1 d . U
O12_1 O 0.8816(4) 0.4085(4) 0.3128(3) 0.0202(12) Uani 1 1 d . U
O13_1 O 0.7815(4) 0.5280(3) 0.2976(3) 0.0172(12) Uani 1 1 d . U
C17_1 C 0.8780(5) 0.4599(5) 0.4059(5) 0.0216(18) Uani 1 1 d . U
C18_1 C 0.9572(6) 0.4103(7) 0.4320(5) 0.032(2) Uani 1 1 d . U
H127_1 H 0.9633 0.3634 0.4316 0.048 Uiso 1 1 calc R U
H121_1 H 0.9669 0.4035 0.4760 0.048 Uiso 1 1 calc R U
H117_1 H 0.9912 0.4330 0.4047 0.048 Uiso 1 1 calc R U
C19_1 C 0.8238(6) 0.4194(7) 0.4464(5) 0.033(2) Uani 1 1 d . U
H171_1 H 0.7740 0.4501 0.4305 0.049 Uiso 1 1 calc R U
H150_1 H 0.8325 0.4088 0.4916 0.049 Uiso 1 1 calc R U
H113_1 H 0.8314 0.3742 0.4423 0.049 Uiso 1 1 calc R U
C20_1 C 0.8668(7) 0.5324(6) 0.4113(5) 0.034(2) Uani 1 1 d . U
H96A_1 H 0.9039 0.5544 0.3895 0.050 Uiso 1 1 calc R U
H78A_1 H 0.8707 0.5229 0.4567 0.050 Uiso 1 1 calc R U
H60A_1 H 0.8188 0.5653 0.3912 0.050 Uiso 1 1 calc R U
P2_1 P 0.60172(13) 0.69354(12) 0.32339(11) 0.0153(4) Uani 1 1 d . U
O14_1 O 0.6761(3) 0.6698(3) 0.3002(3) 0.0161(12) Uani 1 1 d . U
O15_1 O 0.5382(4) 0.6926(3) 0.2825(3) 0.0174(12) Uani 1 1 d . U
O16_1 O 0.5785(4) 0.7723(4) 0.3176(3) 0.0209(13) Uani 1 1 d . U
C21_1 C 0.6023(5) 0.6292(5) 0.4083(5) 0.0201(17) Uani 1 1 d . U
C22_1 C 0.6154(7) 0.5516(5) 0.4106(5) 0.030(2) Uani 1 1 d . U
H126_1 H 0.5741 0.5516 0.3874 0.045 Uiso 1 1 calc R U
H120_1 H 0.6205 0.5159 0.4553 0.045 Uiso 1 1 calc R U
H116_1 H 0.6595 0.5392 0.3904 0.045 Uiso 1 1 calc R U
C23_1 C 0.6652(6) 0.6290(6) 0.4495(5) 0.029(2) Uani 1 1 d . U
H170_1 H 0.7106 0.6203 0.4299 0.044 Uiso 1 1 calc R U
H149_1 H 0.6703 0.5908 0.4931 0.044 Uiso 1 1 calc R U
H112_1 H 0.6539 0.6758 0.4513 0.044 Uiso 1 1 calc R U
C24_1 C 0.5286(6) 0.6529(6) 0.4349(5) 0.030(2) Uani 1 1 d . U
H95A_1 H 0.5228 0.6996 0.4358 0.044 Uiso 1 1 calc R U
H77A_1 H 0.5282 0.6167 0.4785 0.044 Uiso 1 1 calc R U
H59A_1 H 0.4888 0.6574 0.4072 0.044 Uiso 1 1 calc R U
P3_1 P 0.81748(14) 0.56313(13) 0.13604(12) 0.0181(5) Uani 1 1 d . U
O17_1 O 0.8787(4) 0.4914(4) 0.1673(3) 0.0230(14) Uani 1 1 d . U
O18_1 O 0.7403(4) 0.5582(4) 0.1591(3) 0.0187(12) Uani 1 1 d . U
O19_1 O 0.8282(4) 0.6247(4) 0.1524(3) 0.0193(12) Uani 1 1 d . U
C25_1 C 0.8134(7) 0.5884(6) 0.0483(5) 0.029(2) Uani 1 1 d . U
C26_1 C 0.8891(7) 0.5917(7) 0.0261(6) 0.038(3) Uani 1 1 d . U
H125_1 H 0.9012 0.6295 0.0330 0.057 Uiso 1 1 calc R U
H119_1 H 0.8889 0.6025 -0.0197 0.057 Uiso 1 1 calc R U
H115_1 H 0.9251 0.5451 0.0508 0.057 Uiso 1 1 calc R U
C27_1 C 0.7919(7) 0.5288(7) 0.0375(6) 0.037(3) Uani 1 1 d . U
H169_1 H 0.8284 0.4821 0.0608 0.055 Uiso 1 1 calc R U
H148_1 H 0.7892 0.5406 -0.0084 0.055 Uiso 1 1 calc R U
H111_1 H 0.7447 0.5265 0.0534 0.055 Uiso 1 1 calc R U
C28_1 C 0.7552(7) 0.6631(6) 0.0116(5) 0.036(3) Uani 1 1 d . U
H94A_1 H 0.7078 0.6603 0.0269 0.055 Uiso 1 1 calc R U
H76A_1 H 0.7530 0.6756 -0.0345 0.055 Uiso 1 1 calc R U
H58A_1 H 0.7682 0.7001 0.0192 0.055 Uiso 1 1 calc R U
P4_1 P 0.60633(13) 0.79615(13) 0.13933(12) 0.0175(4) Uani 1 1 d . U
O20_1 O 0.5518(4) 0.8352(4) 0.1713(3) 0.0190(12) Uani 1 1 d . U
O21_1 O 0.5979(4) 0.7195(3) 0.1532(3) 0.0181(12) Uani 1 1 d . U
O22_1 O 0.6876(4) 0.7778(4) 0.1635(3) 0.0190(12) Uani 1 1 d . U
C29_1 C 0.5944(6) 0.8551(5) 0.0532(5) 0.0244(19) Uani 1 1 d . U
C30_1 C 0.6483(7) 0.8154(7) 0.0180(6) 0.036(3) Uani 1 1 d . U
H124_1 H 0.6979 0.8015 0.0367 0.055 Uiso 1 1 calc R U
H118_1 H 0.6444 0.8478 -0.0277 0.055 Uiso 1 1 calc R U
H114_1 H 0.6362 0.7722 0.0230 0.055 Uiso 1 1 calc R U
C31_1 C 0.5148(6) 0.8723(6) 0.0263(5) 0.032(2) Uani 1 1 d . U
H168_1 H 0.5052 0.8272 0.0335 0.048 Uiso 1 1 calc R U
H147_1 H 0.5085 0.9037 -0.0198 0.048 Uiso 1 1 calc R U
H110_1 H 0.4810 0.8966 0.0484 0.048 Uiso 1 1 calc R U
C32_1 C 0.6101(7) 0.9267(6) 0.0420(6) 0.035(3) Uani 1 1 d . U
H93A_1 H 0.5753 0.9520 0.0628 0.053 Uiso 1 1 calc R U
H75A_1 H 0.6056 0.9575 -0.0042 0.053 Uiso 1 1 calc R U
H57A_1 H 0.6593 0.9156 0.0602 0.053 Uiso 1 1 calc R U
O23_1 O 1.0735(4) 0.4441(4) 0.2970(4) 0.0264(14) Uani 1 1 d . U
O24_1 O 1.0417(4) 0.5644(4) 0.2687(4) 0.0310(16) Uani 1 1 d . U
C33_1 C 1.0812(6) 0.4987(6) 0.3014(5) 0.0268(19) Uani 1 1 d . U
C34_1 C 1.1457(7) 0.4888(7) 0.3474(6) 0.036(2) Uani 1 1 d . U
C35_1 C 1.1749(12) 0.4095(10) 0.3956(11) 0.099(8) Uani 1 1 d . U
H167_1 H 1.1350 0.3932 0.4182 0.148 Uiso 1 1 calc R U
H146_1 H 1.2114 0.4045 0.4266 0.148 Uiso 1 1 calc R U
H109_1 H 1.1967 0.3801 0.3727 0.148 Uiso 1 1 calc R U
C36_1 C 1.2027(8) 0.5179(12) 0.3046(8) 0.069(5) Uani 1 1 d . U
H92A_1 H 1.2142 0.4959 0.2744 0.103 Uiso 1 1 calc R U
H74A_1 H 1.2466 0.5059 0.3315 0.103 Uiso 1 1 calc R U
H56A_1 H 1.1834 0.5704 0.2808 0.103 Uiso 1 1 calc R U
C37_1 C 1.1178(10) 0.5354(12) 0.3851(8) 0.069(5) Uani 1 1 d . U
H42A_1 H 1.0945 0.5856 0.3547 0.104 Uiso 1 1 calc R U
H28A_1 H 1.1586 0.5332 0.4103 0.104 Uiso 1 1 calc R U
H14A_1 H 1.0827 0.5169 0.4138 0.104 Uiso 1 1 calc R U
O25_1 O 1.0111(6) 0.5343(6) 0.1605(5) 0.056(2) Uani 1 1 d . U
O26_1 O 0.9997(5) 0.6481(6) 0.1230(5) 0.055(2) Uani 1 1 d . U
C103_1 C 1.0345(7) 0.5849(7) 0.1298(5) 0.034(2) Uani 1 1 d . U
C38_1 C 1.1059(7) 0.5794(7) 0.0943(6) 0.040(3) Uani 1 1 d . U
C39_1 C 1.1624(11) 0.5055(10) 0.1209(9) 0.079(6) Uani 1 1 d . U
H166_1 H 1.1705 0.4871 0.1676 0.118 Uiso 1 1 calc R U
H145_1 H 1.2078 0.5096 0.1017 0.118 Uiso 1 1 calc R U
H108_1 H 1.1452 0.4722 0.1106 0.118 Uiso 1 1 calc R U
C101_1 C 1.0849(9) 0.6075(11) 0.0220(7) 0.073(5) Uani 1 1 d . U
H91A_1 H 1.0590 0.5776 0.0155 0.109 Uiso 1 1 calc R U
H73A_1 H 1.1288 0.6054 -0.0007 0.109 Uiso 1 1 calc R U
H55A_1 H 1.0537 0.6576 0.0053 0.109 Uiso 1 1 calc R U
C40_1 C 1.1442(11) 0.6317(12) 0.1040(13) 0.087(6) Uani 1 1 d . U
H41A_1 H 1.1104 0.6806 0.0881 0.130 Uiso 1 1 calc R U
H27A_1 H 1.1872 0.6325 0.0802 0.130 Uiso 1 1 calc R U
H13A_1 H 1.1586 0.6140 0.1498 0.130 Uiso 1 1 calc R U
O27_1 O 0.8579(5) 0.7624(4) 0.1318(4) 0.0317(15) Uani 1 1 d . U
O28_1 O 0.7919(5) 0.8780(4) 0.0966(4) 0.0368(18) Uani 1 1 d . U
C41_1 C 0.8397(7) 0.8277(6) 0.0882(6) 0.032(2) Uani 1 1 d . U
C42_1 C 0.8789(8) 0.8464(7) 0.0239(7) 0.043(3) Uani 1 1 d . U
C43_1 C 0.8790(10) 0.7916(9) -0.0034(7) 0.058(4) Uani 1 1 d . U
H165_1 H 0.9004 0.7424 0.0297 0.087 Uiso 1 1 calc R U
H144_1 H 0.9075 0.7998 -0.0405 0.087 Uiso 1 1 calc R U
H107_1 H 0.8292 0.7976 -0.0166 0.087 Uiso 1 1 calc R U
C44_1 C 0.9575(10) 0.8396(10) 0.0446(9) 0.068(4) Uani 1 1 d . U
H90A_1 H 0.9555 0.8710 0.0661 0.103 Uiso 1 1 calc R U
H72A_1 H 0.9842 0.8542 0.0066 0.103 Uiso 1 1 calc R U
H54A_1 H 0.9822 0.7895 0.0741 0.103 Uiso 1 1 calc R U
C45_1 C 0.8380(11) 0.9243(9) -0.0249(9) 0.082(6) Uani 1 1 d . U
H40A_1 H 0.7880 0.9273 -0.0344 0.122 Uiso 1 1 calc R U
H26A_1 H 0.8621 0.9367 -0.0646 0.122 Uiso 1 1 calc R U
H12A_1 H 0.8379 0.9582 -0.0067 0.122 Uiso 1 1 calc R U
O29_1 O 0.9588(5) 0.7125(5) 0.2439(5) 0.043(2) Uani 1 1 d . U
O30_1 O 0.8884(5) 0.8255(5) 0.2214(5) 0.0379(18) Uani 1 1 d . U
C46_1 C 0.9487(7) 0.7775(7) 0.2343(7) 0.038(3) Uani 1 1 d . U
C47_1 C 1.0184(8) 0.8002(10) 0.2389(11) 0.066(4) Uani 1 1 d . U
C48_1 C 1.0787(8) 0.7668(11) 0.2049(9) 0.070(5) Uani 1 1 d . U
H48A_1 H 1.0624 0.7858 0.1594 0.105 Uiso 1 1 calc R U
H48B_1 H 1.0892 0.7142 0.2249 0.105 Uiso 1 1 calc R U
H48C_1 H 1.1225 0.7792 0.2089 0.105 Uiso 1 1 calc R U
C49_1 C 1.0453(9) 0.7645(13) 0.3125(11) 0.084(5) Uani 1 1 d . U
H89A_1 H 1.0110 0.7886 0.3345 0.126 Uiso 1 1 calc R U
H71A_1 H 1.0931 0.7695 0.3175 0.126 Uiso 1 1 calc R U
H53A_1 H 1.0485 0.7132 0.3311 0.126 Uiso 1 1 calc R U
C50_1 C 1.0007(12) 0.8812(12) 0.2154(18) 0.139(10) Uani 1 1 d . U
H39A_1 H 0.9767 0.9055 0.1718 0.208 Uiso 1 1 calc R U
H25A_1 H 1.0454 0.8937 0.2155 0.208 Uiso 1 1 calc R U
H11A_1 H 0.9685 0.8967 0.2439 0.208 Uiso 1 1 calc R U
O31_1 O 0.7836(5) 0.7657(5) 0.3182(4) 0.0352(17) Uani 1 1 d . U
O32_1 O 0.6959(5) 0.8087(5) 0.3723(4) 0.0373(18) Uani 1 1 d . U
C51_1 C 0.7620(6) 0.7831(6) 0.3648(5) 0.029(2) Uani 1 1 d . U
C52_1 C 0.8215(7) 0.7744(8) 0.4131(7) 0.048(3) Uani 1 1 d . U
C53_1 C 0.8843(9) 0.7043(11) 0.4273(10) 0.079(6) Uani 1 1 d . U
H164_1 H 0.8662 0.6625 0.4475 0.119 Uiso 1 1 calc R U
H143_1 H 0.9225 0.7003 0.4564 0.119 Uiso 1 1 calc R U
H106_1 H 0.9040 0.7057 0.3871 0.119 Uiso 1 1 calc R U
C54_1 C 0.8488(10) 0.8431(12) 0.3776(12) 0.081(5) Uani 1 1 d . U
H88A_1 H 0.8919 0.8307 0.3563 0.121 Uiso 1 1 calc R U
H70A_1 H 0.8607 0.8590 0.4090 0.121 Uiso 1 1 calc R U
H52A_1 H 0.8106 0.8821 0.3456 0.121 Uiso 1 1 calc R U
C55_1 C 0.7883(11) 0.7751(11) 0.4753(8) 0.075(5) Uani 1 1 d . U
H38A_1 H 0.7521 0.8219 0.4651 0.113 Uiso 1 1 calc R U
H24A_1 H 0.8266 0.7673 0.5063 0.113 Uiso 1 1 calc R U
H10A_1 H 0.7653 0.7367 0.4938 0.113 Uiso 1 1 calc R U
O33_1 O 0.6977(5) 0.9073(5) 0.2120(5) 0.0380(18) Uani 1 1 d . U
O34_1 O 0.6310(5) 0.9618(5) 0.2699(5) 0.0411(18) Uani 1 1 d . U
C56_1 C 0.6762(7) 0.9608(6) 0.2274(7) 0.037(2) Uani 1 1 d . U
C57_1 C 0.7046(10) 1.0271(8) 0.1935(10) 0.067(4) Uani 1 1 d . U
C58_1 C 0.7585(19) 1.0157(18) 0.1472(18) 0.172(11) Uani 1 1 d . U
H163_1 H 0.7852 0.9642 0.1634 0.259 Uiso 1 1 calc R U
H142_1 H 0.7924 1.0432 0.1431 0.259 Uiso 1 1 calc R U
H105_1 H 0.7329 1.0321 0.1052 0.259 Uiso 1 1 calc R U
C59_1 C 0.7646(19) 1.0202(18) 0.2332(18) 0.180(12) Uani 1 1 d . U
H87A_1 H 0.7950 1.0485 0.2064 0.271 Uiso 1 1 calc R U
H69A_1 H 0.7934 0.9694 0.2548 0.271 Uiso 1 1 calc R U
H51A_1 H 0.7462 1.0380 0.2654 0.271 Uiso 1 1 calc R U
C60_1 C 0.6479(13) 1.0902(10) 0.1594(17) 0.152(13) Uani 1 1 d . U
H37A_1 H 0.6193 1.0819 0.1308 0.228 Uiso 1 1 calc R U
H23A_1 H 0.6679 1.1295 0.1340 0.228 Uiso 1 1 calc R U
H9A_1 H 0.6169 1.1032 0.1897 0.228 Uiso 1 1 calc R U
O35_1 O 0.7724(4) 0.3216(4) 0.3633(4) 0.0337(17) Uani 1 1 d . U
O36_1 O 0.6752(5) 0.4178(4) 0.3130(4) 0.0314(16) Uani 1 1 d . U
C61_1 C 0.7050(6) 0.3545(6) 0.3561(6) 0.030(2) Uani 1 1 d . U
C62_1 C 0.6553(8) 0.3148(7) 0.4022(7) 0.048(3) Uani 1 1 d . U
C63_1 C 0.6997(12) 0.2520(9) 0.4641(9) 0.085(6) Uani 1 1 d . U
H162_1 H 0.7324 0.2148 0.4532 0.128 Uiso 1 1 calc R U
H141_1 H 0.6667 0.2311 0.4942 0.128 Uiso 1 1 calc R U
H104_1 H 0.7281 0.2703 0.4839 0.128 Uiso 1 1 calc R U
C64_1 C 0.6235(11) 0.2811(10) 0.3637(11) 0.078(5) Uani 1 1 d . U
H86A_1 H 0.5950 0.3200 0.3244 0.117 Uiso 1 1 calc R U
H68A_1 H 0.5925 0.2535 0.3904 0.117 Uiso 1 1 calc R U
H50A_1 H 0.6634 0.2491 0.3525 0.117 Uiso 1 1 calc R U
C65_1 C 0.5933(9) 0.3690(9) 0.4161(9) 0.065(5) Uani 1 1 d . U
H36A_1 H 0.6135 0.3929 0.4362 0.097 Uiso 1 1 calc R U
H22A_1 H 0.5623 0.3434 0.4451 0.097 Uiso 1 1 calc R U
H8A_1 H 0.5647 0.4051 0.3758 0.097 Uiso 1 1 calc R U
O37_1 O 0.8151(5) 0.2720(4) 0.2566(4) 0.0333(16) Uani 1 1 d . U
O38_1 O 0.7402(5) 0.3839(4) 0.2038(4) 0.0369(18) Uani 1 1 d . U
C66_1 C 0.7652(6) 0.3176(6) 0.2129(6) 0.032(2) Uani 1 1 d . U
C67_1 C 0.7313(8) 0.2934(7) 0.1679(8) 0.044(3) Uani 1 1 d . U
C68_1 C 0.7810(10) 0.2265(10) 0.1650(10) 0.066(5) Uani 1 1 d . U
H161_1 H 0.8256 0.2360 0.1473 0.099 Uiso 1 1 calc R U
H140_1 H 0.7571 0.2128 0.1376 0.099 Uiso 1 1 calc R U
H103_1 H 0.7926 0.1872 0.2083 0.099 Uiso 1 1 calc R U
C69_1 C 0.7235(14) 0.3531(11) 0.0956(9) 0.089(6) Uani 1 1 d . U
H85A_1 H 0.6848 0.3968 0.0904 0.133 Uiso 1 1 calc R U
H67A_1 H 0.7118 0.3346 0.0662 0.133 Uiso 1 1 calc R U
H49A_1 H 0.7692 0.3647 0.0859 0.133 Uiso 1 1 calc R U
C70_1 C 0.6557(10) 0.2921(15) 0.1824(13) 0.098(7) Uani 1 1 d . U
H35A_1 H 0.6557 0.2606 0.2279 0.146 Uiso 1 1 calc R U
H21A_1 H 0.6370 0.2737 0.1560 0.146 Uiso 1 1 calc R U
H7A_1 H 0.6249 0.3410 0.1730 0.146 Uiso 1 1 calc R U
O39_1 O 0.6228(5) 0.5240(5) 0.0906(4) 0.0354(18) Uani 1 1 d . U
O40_1 O 0.5646(4) 0.6050(4) 0.1264(4) 0.0275(14) Uani 1 1 d . U
C71_1 C 0.5748(7) 0.5830(7) 0.0819(6) 0.032(2) Uani 1 1 d . U
C72_1 C 0.5247(8) 0.6266(7) 0.0166(6) 0.039(3) Uani 1 1 d . U
C73_1 C 0.5589(12) 0.5994(11) -0.0347(8) 0.082(6) Uani 1 1 d . U
H160_1 H 0.6036 0.6126 -0.0463 0.123 Uiso 1 1 calc R U
H139_1 H 0.5246 0.6219 -0.0730 0.123 Uiso 1 1 calc R U
H102_1 H 0.5699 0.5469 -0.0168 0.123 Uiso 1 1 calc R U
C74_1 C 0.4489(10) 0.6114(10) 0.0328(9) 0.064(4) Uani 1 1 d . U
C75_1 C 0.5149(9) 0.7078(8) -0.0075(7) 0.049(3) Uani 1 1 d . U
H34A_1 H 0.4994 0.7226 0.0270 0.074 Uiso 1 1 calc R U
H20A_1 H 0.4781 0.7352 -0.0442 0.074 Uiso 1 1 calc R U
H6A_1 H 0.5609 0.7173 -0.0207 0.074 Uiso 1 1 calc R U
O41_1 O 0.5526(5) 0.4530(5) 0.2101(5) 0.0410(19) Uani 1 1 d . U
O42_1 O 0.4903(5) 0.5421(4) 0.2374(4) 0.0368(18) Uani 1 1 d . U
C76_1 C 0.4961(7) 0.4877(6) 0.2238(7) 0.035(2) Uani 1 1 d . U
C77_1 C 0.4256(8) 0.4651(9) 0.2268(8) 0.051(3) Uani 1 1 d . U
C78_1 C 0.4318(12) 0.4167(16) 0.1924(15) 0.114(8) Uani 1 1 d . U
H159_1 H 0.4454 0.4403 0.1489 0.171 Uiso 1 1 calc R U
H138_1 H 0.3851 0.4083 0.1900 0.171 Uiso 1 1 calc R U
H101_1 H 0.4688 0.3705 0.2161 0.171 Uiso 1 1 calc R U
C79_1 C 0.4144(8) 0.4262(10) 0.2983(9) 0.068(4) Uani 1 1 d . U
H83A_1 H 0.4526 0.3801 0.3183 0.102 Uiso 1 1 calc R U
H65A_1 H 0.3671 0.4175 0.3019 0.102 Uiso 1 1 calc R U
H47A_1 H 0.4162 0.4564 0.3201 0.102 Uiso 1 1 calc R U
C80_1 C 0.3585(8) 0.5340(12) 0.1966(9) 0.078(5) Uani 1 1 d . U
H33A_1 H 0.3505 0.5603 0.2234 0.117 Uiso 1 1 calc R U
H19A_1 H 0.3155 0.5195 0.1940 0.117 Uiso 1 1 calc R U
H5A_1 H 0.3673 0.5651 0.1534 0.117 Uiso 1 1 calc R U
O43_1 O 0.4141(4) 0.7183(5) 0.1202(4) 0.0335(17) Uani 1 1 d . U
O44_1 O 0.4252(4) 0.7918(4) 0.1630(4) 0.0281(15) Uani 1 1 d . U
C81_1 C 0.3885(6) 0.7759(6) 0.1277(6) 0.030(2) Uani 1 1 d . U
C82_1 C 0.3135(7) 0.8280(7) 0.0940(7) 0.044(3) Uani 1 1 d . U
C83_1 C 0.2857(12) 0.8067(12) 0.0464(13) 0.121(9) Uani 1 1 d . U
H158_1 H 0.3244 0.7962 0.0201 0.181 Uiso 1 1 calc R U
H137_1 H 0.2446 0.8464 0.0186 0.181 Uiso 1 1 calc R U
H100_1 H 0.2702 0.7636 0.0697 0.181 Uiso 1 1 calc R U
C84_1 C 0.3194(9) 0.9059(9) 0.0569(11) 0.078(5) Uani 1 1 d . U
H82A_1 H 0.3429 0.9183 0.0857 0.116 Uiso 1 1 calc R U
H64A_1 H 0.2708 0.9401 0.0411 0.116 Uiso 1 1 calc R U
H46A_1 H 0.3481 0.9083 0.0205 0.116 Uiso 1 1 calc R U
C85_1 C 0.2622(9) 0.8290(14) 0.1442(11) 0.099(7) Uani 1 1 d . U
H32A_1 H 0.2538 0.7819 0.1657 0.149 Uiso 1 1 calc R U
H18A_1 H 0.2162 0.8663 0.1240 0.149 Uiso 1 1 calc R U
H4A_1 H 0.2830 0.8396 0.1758 0.149 Uiso 1 1 calc R U
O45_1 O 0.3841(4) 0.7513(4) 0.2990(4) 0.0284(15) Uani 1 1 d . U
O46_1 O 0.4108(4) 0.6594(4) 0.2691(4) 0.0275(14) Uani 1 1 d . U
C86_1 C 0.3790(6) 0.6911(6) 0.3028(5) 0.0260(19) Uani 1 1 d . U
C87_1 C 0.3265(7) 0.6563(7) 0.3504(6) 0.036(2) Uani 1 1 d . U
C88_1 C 0.3646(10) 0.5722(9) 0.3861(8) 0.062(4) Uani 1 1 d . U
H157_1 H 0.3802 0.5529 0.3544 0.093 Uiso 1 1 calc R U
H136_1 H 0.3305 0.5487 0.4122 0.093 Uiso 1 1 calc R U
H99A_1 H 0.4068 0.5629 0.4139 0.093 Uiso 1 1 calc R U
C89_1 C 0.2587(9) 0.6680(11) 0.3095(9) 0.072(5) Uani 1 1 d . U
H81A_1 H 0.2390 0.7193 0.2806 0.108 Uiso 1 1 calc R U
H63A_1 H 0.2221 0.6521 0.3378 0.108 Uiso 1 1 calc R U
H45A_1 H 0.2720 0.6400 0.2842 0.108 Uiso 1 1 calc R U
C90_1 C 0.3104(12) 0.6839(12) 0.4028(10) 0.081(6) Uani 1 1 d . U
H31A_1 H 0.3557 0.6727 0.4276 0.121 Uiso 1 1 calc R U
H17A_1 H 0.2778 0.6603 0.4314 0.121 Uiso 1 1 calc R U
H3A_1 H 0.2874 0.7362 0.3828 0.121 Uiso 1 1 calc R U
O47_1 O 0.9287(5) 0.2400(4) 0.4429(4) 0.0326(16) Uani 1 1 d . U
O48_1 O 0.8803(5) 0.1704(4) 0.4166(4) 0.0338(16) Uani 1 1 d . U
C91_1 C 0.9094(7) 0.1827(6) 0.4592(6) 0.033(2) Uani 1 1 d . U
C92_1 C 0.9233(9) 0.1269(7) 0.5305(7) 0.047(3) Uani 1 1 d . U
C93_1 C 0.9015(16) 0.1669(10) 0.5738(8) 0.098(7) Uani 1 1 d . U
H156_1 H 0.9256 0.2044 0.5622 0.146 Uiso 1 1 calc R U
H135_1 H 0.9160 0.1326 0.6188 0.146 Uiso 1 1 calc R U
H98A_1 H 0.8489 0.1893 0.5678 0.146 Uiso 1 1 calc R U
C94_1 C 0.8792(10) 0.0722(8) 0.5437(8) 0.060(4) Uani 1 1 d . U
H80A_1 H 0.8277 0.0988 0.5312 0.091 Uiso 1 1 calc R U
H62A_1 H 0.8861 0.0395 0.5895 0.091 Uiso 1 1 calc R U
H44A_1 H 0.8961 0.0443 0.5187 0.091 Uiso 1 1 calc R U
C95_1 C 1.0068(10) 0.0853(10) 0.5425(9) 0.075(5) Uani 1 1 d . U
H30A_1 H 1.0208 0.0670 0.5099 0.113 Uiso 1 1 calc R U
H16A_1 H 1.0173 0.0447 0.5852 0.113 Uiso 1 1 calc R U
H2A_1 H 1.0342 0.1182 0.5399 0.113 Uiso 1 1 calc R U
O49_1 O 0.5574(5) 0.8087(5) 0.4516(4) 0.0346(17) Uani 1 1 d . U
O50_1 O 0.5983(5) 0.9039(5) 0.4293(4) 0.0373(18) Uani 1 1 d . U
C96_1 C 0.5788(7) 0.8501(7) 0.4695(6) 0.033(2) Uani 1 1 d . U
C97_1 C 0.5789(9) 0.8342(9) 0.5415(7) 0.052(3) Uani 1 1 d . U
C98_1 C 0.6002(16) 0.7526(11) 0.5845(9) 0.102(8) Uani 1 1 d . U
H155_1 H 0.5709 0.7307 0.5697 0.153 Uiso 1 1 calc R U
H134_1 H 0.5917 0.7444 0.6289 0.153 Uiso 1 1 calc R U
H97A_1 H 0.6515 0.7307 0.5822 0.153 Uiso 1 1 calc R U
C99_1 C 0.4990(11) 0.8692(14) 0.5530(10) 0.088(6) Uani 1 1 d . U
H79A_1 H 0.4852 0.9216 0.5278 0.131 Uiso 1 1 calc R U
H61A_1 H 0.4963 0.8581 0.5987 0.131 Uiso 1 1 calc R U
H43A_1 H 0.4660 0.8496 0.5397 0.131 Uiso 1 1 calc R U
C100_1 C 0.6287(11) 0.8694(11) 0.5610(9) 0.068(5) Uani 1 1 d . U
H29A_1 H 0.6794 0.8454 0.5587 0.102 Uiso 1 1 calc R U
H15A_1 H 0.6215 0.8642 0.6049 0.102 Uiso 1 1 calc R U
H1A_1 H 0.6164 0.9208 0.5316 0.102 Uiso 1 1 calc R U
C1A_1 C 0.3565(15) 0.9961(18) 0.3681(13) 0.126(7) Uani 1 1 d D U
C2A_1 C 0.4286(12) 1.0199(15) 0.3544(16) 0.131(7) Uani 1 1 d D U

loop_
_atom_site_aniso_label
_atom_site_aniso_U_11
_atom_site_aniso_U_22
_atom_site_aniso_U_33
_atom_site_aniso_U_23
_atom_site_aniso_U_13
_atom_site_aniso_U_12
Gd6_1 0.0164(2) 0.0154(2) 0.0176(2) -0.00722(17) 0.00257(16) -0.00133(16)
Gd5_1 0.0159(2) 0.01215(18) 0.01282(19) -0.00637(15) -0.00042(15) 0.00026(15)
Gd2_1 0.0166(2) 0.0149(2) 0.0214(2) -0.00914(17) -0.00021(16) 0.00090(16)
Gd4_1 0.0169(2) 0.0150(2) 0.0192(2) -0.00894(17) -0.00250(16) -0.00093(16)
Gd8_1 0.0200(2) 0.0168(2) 0.0180(2) -0.00814(17) 0.00130(17) -0.00041(17)
Gd7_1 0.0244(2) 0.0174(2) 0.0249(2) -0.01341(19) 0.00229(18) -0.00419(18)
Gd3_1 0.0208(2) 0.0169(2) 0.0277(2) -0.01103(19) -0.00076(18) -0.00262(17)
Gd9_1 0.0245(2) 0.0158(2) 0.0229(2) -0.00817(18) 0.00365(18) -0.00179(17)
Gd1_1 0.0276(3) 0.0188(2) 0.0302(3) -0.0157(2) -0.0025(2) -0.00093(19)
Co1_1 0.0257(7) 0.0183(6) 0.0263(7) -0.0094(5) 0.0053(6) 0.0027(5)
Co2_1 0.0282(7) 0.0184(6) 0.0319(8) -0.0144(6) -0.0015(6) 0.0058(5)
O1_1 0.021(3) 0.013(3) 0.015(3) -0.006(2) -0.001(2) -0.002(2)
O2_1 0.019(3) 0.019(3) 0.017(3) -0.007(2) 0.004(2) -0.004(2)
O3_1 0.022(3) 0.018(3) 0.022(3) -0.007(2) 0.000(2) 0.004(2)
O4_1 0.047(4) 0.016(3) 0.039(4) -0.011(3) 0.015(3) -0.004(3)
N1_1 0.041(5) 0.064(6) 0.037(6) -0.019(5) -0.003(4) 0.021(4)
C104_1 0.023(5) 0.029(5) 0.031(5) -0.005(4) -0.010(4) -0.001(4)
C2_1 0.052(8) 0.090(11) 0.126(14) -0.077(10) -0.054(8) 0.049(7)
C3_1 0.098(12) 0.053(9) 0.119(16) 0.014(9) -0.022(11) 0.007(8)
C102_1 0.079(10) 0.024(6) 0.147(16) -0.025(9) 0.034(10) -0.007(6)
O5_1 0.026(4) 0.040(4) 0.039(4) -0.021(3) 0.016(3) -0.010(3)
O6_1 0.030(3) 0.020(3) 0.024(3) -0.013(3) 0.004(3) -0.001(2)
N2_1 0.037(5) 0.041(5) 0.049(5) -0.031(5) 0.012(4) -0.005(4)
C5_1 0.157(17) 0.093(13) 0.115(13) -0.074(10) 0.100(12) -0.078(11)
C6_1 0.127(13) 0.117(14) 0.078(11) -0.073(10) 0.064(10) -0.064(11)
C7_1 0.074(8) 0.044(7) 0.045(7) -0.031(6) -0.009(6) 0.006(6)
C8_1 0.047(6) 0.020(5) 0.021(4) -0.008(4) -0.001(4) -0.007(4)
O7_1 0.029(3) 0.019(3) 0.026(3) -0.011(3) 0.000(3) -0.001(3)
O8_1 0.050(4) 0.027(4) 0.054(5) -0.028(4) -0.008(4) 0.003(3)
N3_1 0.061(7) 0.021(4) 0.062(7) -0.001(4) 0.004(5) 0.011(4)
C9_1 0.046(7) 0.022(5) 0.029(5) -0.005(4) 0.006(4) -0.011(4)
C10_1 0.099(10) 0.025(5) 0.053(9) -0.013(5) 0.022(7) -0.007(7)
O9_1 0.025(3) 0.018(3) 0.024(3) -0.012(2) 0.002(2) 0.003(2)
O10_1 0.024(3) 0.031(4) 0.044(4) -0.023(3) -0.009(3) 0.012(3)
N4_1 0.054(6) 0.031(5) 0.058(6) -0.018(4) 0.023(5) 0.011(4)
C13_1 0.029(5) 0.026(5) 0.026(5) -0.011(4) 0.006(4) 0.000(4)
C14_1 0.101(13) 0.043(8) 0.132(15) 0.009(8) 0.085(11) 0.030(7)
C15_1 0.110(14) 0.067(9) 0.201(19) -0.071(12) -0.105(13) 0.041(7)
C16_1 0.124(13) 0.076(9) 0.149(17) 0.025(12) -0.079(13) -0.004(11)
P1_1 0.0184(11) 0.0141(10) 0.0127(10) -0.0060(8) -0.0002(8) 0.0013(8)
O11_1 0.019(3) 0.014(3) 0.015(3) -0.005(2) -0.004(2) 0.000(2)
O12_1 0.021(3) 0.017(3) 0.019(3) -0.009(2) 0.004(2) 0.001(2)
O13_1 0.019(3) 0.012(3) 0.015(3) -0.003(2) 0.000(2) -0.001(2)
C17_1 0.023(4) 0.021(4) 0.013(4) -0.006(3) -0.005(3) 0.003(3)
C18_1 0.025(5) 0.036(6) 0.019(5) -0.008(4) -0.005(4) 0.007(4)
C19_1 0.030(5) 0.039(6) 0.018(5) -0.007(4) 0.007(4) -0.003(4)
C20_1 0.055(7) 0.027(5) 0.013(4) -0.010(4) -0.001(5) -0.001(5)
P2_1 0.0168(10) 0.0130(10) 0.0142(10) -0.0076(8) -0.0016(8) 0.0012(8)
O14_1 0.017(3) 0.016(3) 0.015(3) -0.008(2) -0.001(2) 0.000(2)
O15_1 0.019(3) 0.016(3) 0.017(3) -0.010(2) -0.001(2) 0.000(2)
O16_1 0.024(3) 0.016(3) 0.020(3) -0.011(2) -0.002(3) 0.004(2)
C21_1 0.023(4) 0.017(4) 0.016(4) -0.006(3) 0.004(3) -0.001(3)
C22_1 0.051(7) 0.012(4) 0.021(5) -0.003(3) 0.000(5) -0.006(4)
C23_1 0.034(5) 0.033(6) 0.016(4) -0.010(4) -0.001(4) -0.002(4)
C24_1 0.031(5) 0.032(6) 0.024(5) -0.016(4) 0.010(4) -0.004(4)
P3_1 0.0218(11) 0.0169(11) 0.0136(10) -0.0085(9) 0.0008(9) 0.0000(9)
O17_1 0.032(3) 0.019(3) 0.015(3) -0.011(2) -0.003(3) 0.003(2)
O18_1 0.024(3) 0.017(3) 0.016(3) -0.009(2) -0.003(2) -0.002(2)
O19_1 0.022(3) 0.018(3) 0.015(3) -0.007(2) 0.002(2) -0.001(2)
C25_1 0.043(6) 0.025(5) 0.012(4) -0.008(4) 0.004(4) -0.001(4)
C26_1 0.050(6) 0.039(6) 0.021(5) -0.012(5) 0.013(5) -0.012(5)
C27_1 0.043(7) 0.042(6) 0.032(6) -0.026(5) 0.001(5) -0.005(5)
C28_1 0.048(6) 0.031(5) 0.016(5) -0.005(4) -0.010(5) 0.003(5)
P4_1 0.0179(11) 0.0136(10) 0.0158(11) -0.0043(8) -0.0013(8) 0.0003(8)
O20_1 0.020(3) 0.016(3) 0.017(3) -0.006(2) 0.000(2) -0.001(2)
O21_1 0.022(3) 0.014(3) 0.013(3) -0.003(2) -0.002(2) -0.001(2)
O22_1 0.020(3) 0.016(3) 0.017(3) -0.005(2) 0.001(2) -0.003(2)
C29_1 0.032(5) 0.018(4) 0.014(4) 0.001(3) -0.001(3) -0.005(4)
C30_1 0.043(6) 0.033(6) 0.023(5) -0.008(4) 0.007(5) -0.002(5)
C31_1 0.035(5) 0.026(5) 0.020(5) 0.000(4) -0.007(4) -0.002(4)
C32_1 0.041(6) 0.015(4) 0.033(6) 0.005(4) 0.004(5) -0.009(4)
O23_1 0.022(3) 0.031(4) 0.025(3) -0.011(3) 0.002(3) -0.006(3)
O24_1 0.020(3) 0.031(4) 0.035(4) -0.008(3) -0.006(3) -0.006(3)
C33_1 0.016(4) 0.033(5) 0.023(5) -0.006(4) 0.002(3) -0.007(3)
C34_1 0.033(6) 0.037(6) 0.038(6) -0.015(5) -0.007(4) -0.012(4)
C35_1 0.096(14) 0.049(8) 0.116(15) 0.007(8) -0.077(12) -0.024(8)
C36_1 0.037(7) 0.134(15) 0.057(9) -0.049(9) 0.009(6) -0.045(9)
C37_1 0.073(11) 0.111(12) 0.049(9) -0.053(9) 0.010(7) -0.036(10)
O25_1 0.078(7) 0.061(4) 0.028(4) -0.003(4) 0.004(4) -0.044(5)
O26_1 0.037(5) 0.064(5) 0.036(4) -0.011(4) 0.015(4) 0.008(4)
C103_1 0.037(5) 0.046(5) 0.014(4) -0.005(4) 0.005(4) -0.017(4)
C38_1 0.041(6) 0.032(6) 0.038(6) -0.013(5) 0.011(5) -0.002(4)
C39_1 0.083(12) 0.057(8) 0.062(10) -0.021(8) -0.009(9) 0.024(8)
C101_1 0.054(9) 0.096(13) 0.032(6) -0.018(7) 0.016(6) 0.014(8)
C40_1 0.067(12) 0.088(12) 0.133(17) -0.061(14) 0.030(12) -0.045(10)
O27_1 0.035(4) 0.029(3) 0.028(3) -0.010(3) 0.009(3) -0.010(3)
O28_1 0.034(4) 0.025(4) 0.040(4) -0.006(3) 0.005(3) -0.004(3)
C41_1 0.033(5) 0.022(4) 0.032(4) -0.007(4) 0.004(4) -0.003(4)
C42_1 0.045(6) 0.023(5) 0.038(6) 0.003(4) 0.012(5) -0.006(5)
C43_1 0.075(11) 0.056(8) 0.035(7) -0.014(6) 0.016(7) -0.019(8)
C44_1 0.056(8) 0.070(11) 0.069(11) -0.013(8) 0.022(7) -0.034(8)
C45_1 0.086(12) 0.045(7) 0.056(10) 0.014(7) 0.020(8) 0.006(8)
O29_1 0.044(5) 0.032(4) 0.057(5) -0.022(4) -0.001(4) -0.015(3)
O30_1 0.028(4) 0.038(4) 0.056(5) -0.029(4) -0.001(3) -0.008(3)
C46_1 0.025(4) 0.042(6) 0.062(8) -0.034(6) 0.009(5) -0.012(4)
C47_1 0.029(6) 0.068(8) 0.140(12) -0.075(9) 0.011(7) -0.023(6)
C48_1 0.030(7) 0.088(12) 0.072(10) -0.018(9) 0.009(7) -0.015(7)
C49_1 0.038(8) 0.140(15) 0.133(11) -0.104(12) 0.015(8) -0.042(10)
C50_1 0.068(13) 0.062(9) 0.30(3) -0.079(12) -0.043(17) -0.019(9)
O31_1 0.046(5) 0.036(4) 0.029(3) -0.018(3) -0.002(3) -0.012(4)
O32_1 0.031(3) 0.040(4) 0.043(5) -0.026(4) -0.007(3) 0.000(3)
C51_1 0.030(4) 0.026(5) 0.027(4) -0.010(4) -0.003(4) -0.004(4)
C52_1 0.038(6) 0.053(7) 0.049(7) -0.032(6) -0.023(5) 0.014(5)
C53_1 0.050(9) 0.091(10) 0.092(13) -0.065(10) -0.041(8) 0.032(8)
C54_1 0.057(10) 0.100(11) 0.135(15) -0.088(11) 0.007(10) -0.037(9)
C55_1 0.087(12) 0.078(11) 0.044(7) -0.041(8) -0.033(6) 0.026(8)
O33_1 0.032(4) 0.030(4) 0.055(5) -0.027(4) -0.001(4) 0.000(3)
O34_1 0.038(4) 0.043(4) 0.047(5) -0.024(4) 0.004(3) -0.011(4)
C56_1 0.040(6) 0.019(4) 0.047(7) -0.014(4) -0.001(4) -0.004(4)
C57_1 0.059(9) 0.025(5) 0.112(12) -0.016(7) 0.011(7) -0.025(5)
C58_1 0.15(2) 0.120(19) 0.19(2) -0.023(17) 0.108(16) -0.051(15)
C59_1 0.18(2) 0.134(19) 0.19(2) 0.019(17) -0.072(16) -0.117(16)
C60_1 0.072(12) 0.034(8) 0.26(3) 0.029(12) 0.000(13) -0.021(7)
O35_1 0.029(3) 0.033(4) 0.033(4) -0.012(3) 0.010(3) -0.005(3)
O36_1 0.036(4) 0.022(3) 0.033(3) -0.008(3) 0.004(3) -0.009(3)
C61_1 0.028(4) 0.029(5) 0.028(5) -0.010(4) 0.008(4) -0.006(4)
C62_1 0.052(7) 0.033(6) 0.047(7) -0.013(5) 0.035(6) -0.009(5)
C63_1 0.094(13) 0.048(9) 0.058(8) 0.010(7) 0.042(7) 0.003(8)
C64_1 0.081(12) 0.058(10) 0.121(13) -0.045(9) 0.048(10) -0.054(9)
C65_1 0.049(9) 0.054(9) 0.078(11) -0.024(7) 0.040(8) -0.008(6)
O37_1 0.041(4) 0.020(3) 0.045(4) -0.019(3) 0.003(3) -0.009(3)
O38_1 0.043(4) 0.022(3) 0.046(5) -0.022(3) 0.007(4) 0.000(3)
C66_1 0.029(5) 0.027(5) 0.050(6) -0.028(5) 0.007(4) -0.007(4)
C67_1 0.041(6) 0.036(6) 0.066(7) -0.032(6) -0.002(6) -0.014(5)
C68_1 0.060(9) 0.064(9) 0.095(13) -0.062(9) -0.007(9) -0.003(7)
C69_1 0.137(19) 0.074(10) 0.058(8) -0.028(8) -0.019(10) -0.032(12)
C70_1 0.055(9) 0.16(2) 0.158(19) -0.128(17) 0.045(12) -0.057(12)
O39_1 0.039(4) 0.039(4) 0.035(4) -0.027(3) -0.007(3) -0.001(3)
O40_1 0.035(4) 0.027(3) 0.027(3) -0.020(3) -0.002(3) -0.005(3)
C71_1 0.035(5) 0.033(5) 0.030(4) -0.019(4) -0.002(4) -0.007(4)
C72_1 0.051(7) 0.039(6) 0.029(5) -0.022(5) -0.013(5) -0.002(5)
C73_1 0.103(13) 0.078(11) 0.047(8) -0.046(9) -0.027(8) 0.031(10)
C74_1 0.061(8) 0.066(10) 0.068(10) -0.028(8) -0.027(6) -0.020(8)
C75_1 0.066(9) 0.042(6) 0.035(7) -0.018(5) -0.011(6) -0.005(6)
O41_1 0.028(4) 0.032(4) 0.062(5) -0.018(4) 0.004(4) -0.011(3)
O42_1 0.055(5) 0.029(4) 0.031(4) -0.012(3) 0.000(4) -0.021(4)
C76_1 0.033(5) 0.022(5) 0.053(7) -0.017(5) -0.003(5) -0.010(4)
C77_1 0.031(6) 0.061(8) 0.075(8) -0.030(7) 0.013(6) -0.033(5)
C78_1 0.077(13) 0.17(2) 0.19(2) -0.14(2) 0.051(15) -0.082(13)
C79_1 0.032(7) 0.060(10) 0.091(9) -0.009(7) 0.009(7) -0.018(7)
C80_1 0.030(7) 0.114(13) 0.068(11) -0.024(9) -0.017(7) -0.010(7)
O43_1 0.031(4) 0.034(4) 0.028(4) -0.014(3) -0.010(3) 0.004(3)
O44_1 0.028(4) 0.029(4) 0.025(3) -0.011(3) -0.005(3) -0.005(3)
C81_1 0.024(5) 0.032(5) 0.028(5) -0.012(4) -0.006(4) -0.003(4)
C82_1 0.025(5) 0.041(6) 0.055(7) -0.022(6) -0.020(5) 0.009(4)
C83_1 0.095(15) 0.093(13) 0.162(19) -0.084(15) -0.102(13) 0.050(11)
C84_1 0.042(9) 0.047(7) 0.100(14) -0.003(8) -0.023(8) 0.010(6)
C85_1 0.021(7) 0.133(18) 0.087(12) -0.015(11) 0.002(7) 0.008(9)
O45_1 0.019(3) 0.031(4) 0.035(4) -0.015(3) 0.005(3) -0.007(3)
O46_1 0.025(3) 0.029(4) 0.034(4) -0.018(3) 0.006(3) -0.011(3)
C86_1 0.019(4) 0.033(5) 0.027(5) -0.015(4) 0.001(3) -0.007(4)
C87_1 0.032(6) 0.044(6) 0.044(7) -0.023(5) 0.015(4) -0.023(5)
C88_1 0.061(9) 0.052(7) 0.051(9) 0.003(6) 0.012(7) -0.024(7)
C89_1 0.041(8) 0.096(13) 0.061(9) 0.000(8) 0.001(6) -0.045(8)
C90_1 0.094(13) 0.121(14) 0.087(12) -0.076(12) 0.075(10) -0.080(12)
O47_1 0.042(4) 0.025(4) 0.027(3) -0.006(3) 0.003(3) -0.010(3)
O48_1 0.045(5) 0.023(3) 0.032(4) -0.011(3) 0.006(3) -0.011(3)
C91_1 0.041(6) 0.023(5) 0.031(4) -0.012(4) 0.001(4) -0.002(4)
C92_1 0.067(8) 0.031(6) 0.034(5) -0.004(4) 0.004(6) -0.017(5)
C93_1 0.20(2) 0.051(10) 0.024(6) -0.010(6) 0.004(11) -0.023(11)
C94_1 0.073(9) 0.034(7) 0.053(9) 0.002(6) 0.012(8) -0.017(7)
C95_1 0.068(8) 0.064(11) 0.052(10) 0.015(7) -0.021(7) -0.015(7)
O49_1 0.047(5) 0.033(4) 0.029(3) -0.018(3) -0.001(3) -0.012(3)
O50_1 0.049(5) 0.032(4) 0.039(4) -0.024(3) -0.004(3) -0.009(4)
C96_1 0.036(6) 0.031(5) 0.034(5) -0.020(4) 0.000(4) -0.005(4)
C97_1 0.069(8) 0.057(7) 0.041(6) -0.035(5) 0.001(6) -0.013(7)
C98_1 0.19(2) 0.064(9) 0.039(8) -0.015(7) -0.017(13) -0.034(11)
C99_1 0.077(10) 0.133(16) 0.075(13) -0.066(13) 0.036(10) -0.036(10)
C100_1 0.081(10) 0.084(11) 0.061(10) -0.054(10) -0.006(9) -0.017(9)
C1A_1 0.132(13) 0.169(16) 0.111(15) -0.103(13) 0.049(12) -0.031(13)
C2A_1 0.097(12) 0.147(16) 0.206(19) -0.158(14) -0.022(13) 0.013(10)

loop_
_atom_type_symbol
_atom_type_description
_atom_type_scat_dispersion_real
_atom_type_scat_dispersion_imag
_atom_type_scat_source
C C 0.0033 0.0016 'International Tables Vol C Tables 4.2.6.8 and 6.1.1.4'
H H 0.0000 0.0000 'International Tables Vol C Tables 4.2.6.8 and 6.1.1.4'
Co Co 0.3494 0.9721 'International Tables Vol C Tables 4.2.6.8 and 6.1.1.4'
Gd Gd -0.1653 3.9035 'International Tables Vol C Tables 4.2.6.8 and 6.1.1.4'
N N 0.0061 0.0033 'International Tables Vol C Tables 4.2.6.8 and 6.1.1.4'
O O 0.0106 0.0060 'International Tables Vol C Tables 4.2.6.8 and 6.1.1.4'
P P 0.1023 0.0942 'International Tables Vol C Tables 4.2.6.8 and 6.1.1.4'

loop_
_geom_angle_atom_site_label_1
_geom_angle_atom_site_label_2
_geom_angle_atom_site_label_3
_geom_angle
O29_1 Gd6_1 O26_1 98.3(4)
O29_1 Gd6_1 O11_1 122.5(3)
O26_1 Gd6_1 O11_1 121.0(3)
O29_1 Gd6_1 O24_1 75.9(3)
O26_1 Gd6_1 O24_1 80.3(3)
O11_1 Gd6_1 O24_1 72.1(2)
O29_1 Gd6_1 O2_1 81.5(3)
O26_1 Gd6_1 O2_1 151.4(3)
O11_1 Gd6_1 O2_1 81.0(2)
O24_1 Gd6_1 O2_1 126.5(3)
O29_1 Gd6_1 O19_1 144.1(3)
O26_1 Gd6_1 O19_1 93.1(3)
O11_1 Gd6_1 O19_1 78.1(2)
O24_1 Gd6_1 O19_1 139.9(2)
O2_1 Gd6_1 O19_1 72.7(2)
O29_1 Gd6_1 O27_1 73.8(3)
O26_1 Gd6_1 O27_1 81.1(3)
O11_1 Gd6_1 O27_1 145.6(2)
O24_1 Gd6_1 O27_1 141.5(3)
O2_1 Gd6_1 O27_1 71.3(2)
O19_1 Gd6_1 O27_1 74.5(2)
O14_1 Gd5_1 O13_1 84.8(2)
O14_1 Gd5_1 O1_1 80.7(2)
O13_1 Gd5_1 O1_1 74.1(2)
O14_1 Gd5_1 O2_1 74.0(2)
O13_1 Gd5_1 O2_1 81.4(2)
O1_1 Gd5_1 O2_1 146.1(2)
O14_1 Gd5_1 O19_1 144.7(2)
O13_1 Gd5_1 O19_1 87.2(2)
O1_1 Gd5_1 O19_1 129.6(2)
O2_1 Gd5_1 O19_1 70.9(2)
O14_1 Gd5_1 O21_1 87.3(2)
O13_1 Gd5_1 O21_1 144.2(2)
O1_1 Gd5_1 O21_1 70.2(2)
O2_1 Gd5_1 O21_1 129.3(2)
O19_1 Gd5_1 O21_1 117.5(2)
O14_1 Gd5_1 O22_1 77.9(2)
O13_1 Gd5_1 O22_1 151.0(2)
O1_1 Gd5_1 O22_1 124.7(2)
O2_1 Gd5_1 O22_1 71.6(2)
O19_1 Gd5_1 O22_1 93.6(2)
O21_1 Gd5_1 O22_1 58.4(2)
O20_1 Gd2_1 O10_1 114.4(3)
O20_1 Gd2_1 O45_1 146.4(3)
O10_1 Gd2_1 O45_1 88.0(3)
O20_1 Gd2_1 O44_1 75.3(3)
O10_1 Gd2_1 O44_1 95.9(3)
O45_1 Gd2_1 O44_1 77.9(3)
O20_1 Gd2_1 O9_1 128.8(2)
O10_1 Gd2_1 O9_1 67.9(3)
O45_1 Gd2_1 O9_1 81.7(3)
O44_1 Gd2_1 O9_1 154.5(3)
O20_1 Gd2_1 O15_1 80.8(2)
O10_1 Gd2_1 O15_1 162.7(3)
O45_1 Gd2_1 O15_1 74.8(2)
O44_1 Gd2_1 O15_1 79.5(2)
O9_1 Gd2_1 O15_1 109.8(2)
O20_1 Gd2_1 O7_1 72.8(2)
O10_1 Gd2_1 O7_1 65.9(3)
O45_1 Gd2_1 O7_1 140.7(3)
O44_1 Gd2_1 O7_1 131.0(3)
O9_1 Gd2_1 O7_1 61.9(2)
O15_1 Gd2_1 O7_1 129.4(2)
O42_1 Gd4_1 O15_1 121.4(3)
O42_1 Gd4_1 O46_1 75.3(3)
O15_1 Gd4_1 O46_1 72.3(2)
O42_1 Gd4_1 O1_1 80.2(3)
O15_1 Gd4_1 O1_1 79.3(2)
O46_1 Gd4_1 O1_1 124.0(2)
O42_1 Gd4_1 O43_1 94.3(3)
O15_1 Gd4_1 O43_1 125.9(2)
O46_1 Gd4_1 O43_1 80.6(3)
O1_1 Gd4_1 O43_1 151.4(3)
O42_1 Gd4_1 O21_1 142.6(3)
O15_1 Gd4_1 O21_1 78.0(2)
O46_1 Gd4_1 O21_1 141.5(2)
O1_1 Gd4_1 O21_1 72.1(2)
O43_1 Gd4_1 O21_1 98.1(3)
O42_1 Gd4_1 O40_1 73.1(3)
O15_1 Gd4_1 O40_1 144.9(2)
O46_1 Gd4_1 O40_1 141.2(3)
O1_1 Gd4_1 O40_1 71.7(2)
O43_1 Gd4_1 O40_1 79.9(3)
O21_1 Gd4_1 O40_1 74.6(2)
O17_1 Gd8_1 O23_1 145.2(3)
O17_1 Gd8_1 O25_1 76.5(3)
O23_1 Gd8_1 O25_1 77.2(3)
O17_1 Gd8_1 O5_1 117.3(3)
O23_1 Gd8_1 O5_1 87.3(3)
O25_1 Gd8_1 O5_1 95.0(4)
O17_1 Gd8_1 O3_1 128.5(3)
O23_1 Gd8_1 O3_1 82.7(3)
O25_1 Gd8_1 O3_1 153.1(3)
O5_1 Gd8_1 O3_1 66.1(3)
O17_1 Gd8_1 O6_1 73.2(2)
O23_1 Gd8_1 O6_1 141.6(3)
O25_1 Gd8_1 O6_1 129.4(3)
O5_1 Gd8_1 O6_1 65.9(3)
O3_1 Gd8_1 O6_1 61.9(2)
O17_1 Gd8_1 O11_1 79.3(2)
O23_1 Gd8_1 O11_1 75.0(2)
O25_1 Gd8_1 O11_1 82.4(3)
O5_1 Gd8_1 O11_1 162.3(3)
O3_1 Gd8_1 O11_1 109.6(2)
O6_1 Gd8_1 O11_1 128.7(2)
O38_1 Gd7_1 O36_1 81.9(3)
O38_1 Gd7_1 O18_1 94.7(3)
O36_1 Gd7_1 O18_1 117.6(3)
O38_1 Gd7_1 O41_1 97.3(3)
O36_1 Gd7_1 O41_1 82.6(3)
O18_1 Gd7_1 O41_1 157.9(3)
O38_1 Gd7_1 O1_1 146.8(3)
O36_1 Gd7_1 O1_1 75.2(2)
O18_1 Gd7_1 O1_1 75.6(2)
O41_1 Gd7_1 O1_1 103.2(3)
O38_1 Gd7_1 O39_1 88.4(3)
O36_1 Gd7_1 O39_1 156.4(3)
O18_1 Gd7_1 O39_1 84.5(3)
O41_1 Gd7_1 O39_1 77.3(3)
O1_1 Gd7_1 O39_1 121.3(2)
O38_1 Gd7_1 O40_1 140.9(3)
O36_1 Gd7_1 O40_1 133.6(3)
O18_1 Gd7_1 O40_1 82.9(2)
O41_1 Gd7_1 O40_1 76.1(3)
O1_1 Gd7_1 O40_1 70.4(2)
O39_1 Gd7_1 O40_1 52.5(2)
O31_1 Gd3_1 O33_1 81.6(3)
O31_1 Gd3_1 O22_1 116.2(3)
O33_1 Gd3_1 O22_1 95.0(3)
O31_1 Gd3_1 O30_1 81.8(3)
O33_1 Gd3_1 O30_1 98.9(3)
O22_1 Gd3_1 O30_1 158.9(3)
O31_1 Gd3_1 O2_1 74.8(3)
O33_1 Gd3_1 O2_1 146.8(3)
O22_1 Gd3_1 O2_1 75.4(2)
O30_1 Gd3_1 O2_1 100.5(3)
O31_1 Gd3_1 O28_1 157.5(3)
O33_1 Gd3_1 O28_1 89.1(3)
O22_1 Gd3_1 O28_1 85.0(3)
O30_1 Gd3_1 O28_1 79.4(3)
O2_1 Gd3_1 O28_1 120.8(3)
O31_1 Gd3_1 O27_1 133.2(3)
O33_1 Gd3_1 O27_1 141.6(3)
O22_1 Gd3_1 O27_1 83.6(3)
O30_1 Gd3_1 O27_1 75.6(3)
O2_1 Gd3_1 O27_1 69.9(2)
O28_1 Gd3_1 O27_1 52.5(3)
O35_1 Gd9_1 O12_1 81.6(3)
O35_1 Gd9_1 O4_1 149.3(3)
O12_1 Gd9_1 O4_1 129.0(3)
O35_1 Gd9_1 O47_1 84.8(3)
O12_1 Gd9_1 O47_1 92.4(3)
O4_1 Gd9_1 O47_1 91.3(3)
O35_1 Gd9_1 O37_1 79.6(3)
O12_1 Gd9_1 O37_1 118.9(2)
O4_1 Gd9_1 O37_1 85.1(3)
O47_1 Gd9_1 O37_1 142.1(3)
O35_1 Gd9_1 O6_1 133.6(3)
O12_1 Gd9_1 O6_1 75.6(2)
O4_1 Gd9_1 O6_1 66.6(3)
O47_1 Gd9_1 O6_1 135.3(3)
O37_1 Gd9_1 O6_1 77.0(3)
O35_1 Gd9_1 O48_1 77.9(3)
O12_1 Gd9_1 O48_1 142.0(3)
O4_1 Gd9_1 O48_1 75.3(3)
O47_1 Gd9_1 O48_1 54.3(3)
O37_1 Gd9_1 O48_1 88.5(3)
O6_1 Gd9_1 O48_1 140.0(2)
O32_1 Gd1_1 O16_1 81.2(3)
O32_1 Gd1_1 O49_1 84.4(3)
O16_1 Gd1_1 O49_1 92.6(3)
O32_1 Gd1_1 O8_1 150.9(3)
O16_1 Gd1_1 O8_1 127.8(3)
O49_1 Gd1_1 O8_1 91.0(3)
O32_1 Gd1_1 O34_1 79.1(3)
O16_1 Gd1_1 O34_1 118.4(3)
O49_1 Gd1_1 O34_1 141.6(3)
O8_1 Gd1_1 O34_1 87.1(3)
O32_1 Gd1_1 O7_1 133.0(3)
O16_1 Gd1_1 O7_1 75.7(2)
O49_1 Gd1_1 O7_1 136.4(3)
O8_1 Gd1_1 O7_1 66.5(3)
O34_1 Gd1_1 O7_1 76.9(3)
O32_1 Gd1_1 O50_1 77.8(3)
O16_1 Gd1_1 O50_1 142.0(3)
O49_1 Gd1_1 O50_1 54.3(3)
O8_1 Gd1_1 O50_1 76.2(3)
O34_1 Gd1_1 O50_1 88.2(3)
O7_1 Gd1_1 O50_1 140.2(3)
O3_1 Co1_1 O4_1 88.9(3)
O3_1 Co1_1 O6_1 83.3(3)
O4_1 Co1_1 O6_1 88.7(3)
O3_1 Co1_1 O5_1 87.9(3)
O4_1 Co1_1 O5_1 175.2(3)
O6_1 Co1_1 O5_1 87.4(3)
O3_1 Co1_1 N1_1 88.2(4)
O4_1 Co1_1 N1_1 90.0(5)
O6_1 Co1_1 N1_1 171.4(4)
O5_1 Co1_1 N1_1 93.4(5)
O3_1 Co1_1 N2_1 171.6(4)
O4_1 Co1_1 N2_1 91.6(4)
O6_1 Co1_1 N2_1 88.3(4)
O5_1 Co1_1 N2_1 91.0(4)
N1_1 Co1_1 N2_1 100.2(5)
O3_1 Co1_1 Gd8_1 52.7(2)
O4_1 Co1_1 Gd8_1 124.3(2)
O6_1 Co1_1 Gd8_1 52.8(2)
O5_1 Co1_1 Gd8_1 50.9(2)
N1_1 Co1_1 Gd8_1 121.9(5)
N2_1 Co1_1 Gd8_1 120.9(3)
O3_1 Co1_1 Gd9_1 56.2(2)
O4_1 Co1_1 Gd9_1 49.5(2)
O6_1 Co1_1 Gd9_1 52.8(2)
O5_1 Co1_1 Gd9_1 125.8(2)
N1_1 Co1_1 Gd9_1 120.9(4)
N2_1 Co1_1 Gd9_1 118.6(3)
Gd8_1 Co1_1 Gd9_1 74.92(3)
O8_1 Co2_1 O9_1 87.6(4)
O8_1 Co2_1 O7_1 88.8(4)
O9_1 Co2_1 O7_1 83.2(3)
O8_1 Co2_1 O10_1 174.8(3)
O9_1 Co2_1 O10_1 88.9(3)
O7_1 Co2_1 O10_1 86.9(3)
O8_1 Co2_1 N4_1 90.9(5)
O9_1 Co2_1 N4_1 87.9(4)
O7_1 Co2_1 N4_1 171.1(4)
O10_1 Co2_1 N4_1 92.8(5)
O8_1 Co2_1 N3_1 91.2(5)
O9_1 Co2_1 N3_1 172.2(5)
O7_1 Co2_1 N3_1 89.1(5)
O10_1 Co2_1 N3_1 91.7(5)
N4_1 Co2_1 N3_1 99.8(5)
O8_1 Co2_1 Gd2_1 124.3(3)
O9_1 Co2_1 Gd2_1 52.5(2)
O7_1 Co2_1 Gd2_1 53.8(2)
O10_1 Co2_1 Gd2_1 50.6(2)
N4_1 Co2_1 Gd2_1 119.9(4)
N3_1 Co2_1 Gd2_1 122.9(4)
O8_1 Co2_1 Gd1_1 49.6(3)
O9_1 Co2_1 Gd1_1 56.1(2)
O7_1 Co2_1 Gd1_1 51.8(2)
O10_1 Co2_1 Gd1_1 125.1(2)
N4_1 Co2_1 Gd1_1 122.5(4)
N3_1 Co2_1 Gd1_1 117.8(4)
Gd2_1 Co2_1 Gd1_1 74.83(3)
Gd7_1 O1_1 Gd4_1 108.0(3)
Gd7_1 O1_1 Gd5_1 107.3(3)
Gd4_1 O1_1 Gd5_1 110.1(2)
Gd3_1 O2_1 Gd6_1 108.8(3)
Gd3_1 O2_1 Gd5_1 107.2(3)
Gd6_1 O2_1 Gd5_1 109.2(3)
C104_1 O3_1 Co1_1 112.0(6)
C104_1 O3_1 Gd8_1 129.2(7)
Co1_1 O3_1 Gd8_1 89.3(3)
C104_1 O3_1 Gd9_1 128.9(6)
Co1_1 O3_1 Gd9_1 86.3(3)
Gd8_1 O3_1 Gd9_1 96.6(2)
C102_1 O4_1 Co1_1 114.0(10)
C102_1 O4_1 Gd9_1 151.9(11)
Co1_1 O4_1 Gd9_1 93.0(3)
C2_1 N1_1 C3_1 104.9(18)
C2_1 N1_1 Co1_1 108.9(9)
C3_1 N1_1 Co1_1 98.6(10)
O3_1 C104_1 C2_1 108.2(11)
O3_1 C104_1 H185_1 110.1
C2_1 C104_1 H185_1 110.0
O3_1 C104_1 H181_1 110.1
C2_1 C104_1 H181_1 110.1
H185_1 C104_1 H181_1 108.4
N1_1 C2_1 C104_1 117.4(13)
C102_1 C3_1 N1_1 111.8(14)
C102_1 C3_1 H175_1 109.3
N1_1 C3_1 H175_1 109.3
C102_1 C3_1 H154_1 109.3
N1_1 C3_1 H154_1 109.3
H175_1 C3_1 H154_1 107.9
O4_1 C102_1 C3_1 99.4(15)
O4_1 C102_1 H10D_1 111.9
C3_1 C102_1 H10D_1 111.9
O4_1 C102_1 H10B_1 111.9
C3_1 C102_1 H10B_1 111.9
H10D_1 C102_1 H10B_1 109.6
C5_1 O5_1 Co1_1 110.3(8)
C5_1 O5_1 Gd8_1 137.8(13)
Co1_1 O5_1 Gd8_1 90.7(3)
C8_1 O6_1 Co1_1 110.9(6)
C8_1 O6_1 Gd8_1 121.8(6)
Co1_1 O6_1 Gd8_1 89.1(3)
C8_1 O6_1 Gd9_1 132.9(7)
Co1_1 O6_1 Gd9_1 89.4(3)
Gd8_1 O6_1 Gd9_1 99.6(2)
C7_1 N2_1 C6_1 106.4(14)
C7_1 N2_1 Co1_1 107.0(7)
C6_1 N2_1 Co1_1 107.8(9)
C7_1 N2_1 H2_1 126.8
C6_1 N2_1 H2_1 126.8
Co1_1 N2_1 H2_1 60.1
O5_1 C5_1 C6_1 115.2(13)
C5_1 C6_1 N2_1 114.0(12)
C5_1 C6_1 H129_1 108.7
N2_1 C6_1 H129_1 108.8
C5_1 C6_1 H123_1 108.8
N2_1 C6_1 H123_1 108.7
H129_1 C6_1 H123_1 107.6
C8_1 C7_1 N2_1 107.6(11)
C8_1 C7_1 H174_1 110.2
N2_1 C7_1 H174_1 110.2
C8_1 C7_1 H153_1 110.2
N2_1 C7_1 H153_1 110.2
H174_1 C7_1 H153_1 108.5
O6_1 C8_1 C7_1 110.5(9)
O6_1 C8_1 H132_1 124.7
C7_1 C8_1 H132_1 124.7
C9_1 O7_1 Co2_1 109.5(6)
C9_1 O7_1 Gd1_1 134.4(7)
Co2_1 O7_1 Gd1_1 90.7(3)
C9_1 O7_1 Gd2_1 121.0(6)
Co2_1 O7_1 Gd2_1 87.9(3)
Gd1_1 O7_1 Gd2_1 99.4(3)
C2A_1 O8_1 Co2_1 114.3(11)
C2A_1 O8_1 Gd1_1 148.7(13)
Co2_1 O8_1 Gd1_1 93.1(3)
C10_1 N3_1 C16_1 110.6(19)
C10_1 N3_1 Co2_1 105.7(8)
C16_1 N3_1 Co2_1 99.4(10)
C10_1 N3_1 H3_1 124.7
C16_1 N3_1 H3_1 124.7
Co2_1 N3_1 H3_1 67.5
O7_1 C9_1 C10_1 109.4(10)
O7_1 C9_1 H183_1 109.8
C10_1 C9_1 H183_1 109.8
O7_1 C9_1 H179_1 109.8
C10_1 C9_1 H179_1 109.8
H183_1 C9_1 H179_1 108.3
N3_1 C10_1 C9_1 111.6(13)
N3_1 C10_1 H128_1 109.3
C9_1 C10_1 H128_1 109.3
N3_1 C10_1 H122_1 109.3
C9_1 C10_1 H122_1 109.3
H128_1 C10_1 H122_1 108.0
C13_1 O9_1 Co2_1 112.6(6)
C13_1 O9_1 Gd2_1 130.1(7)
Co2_1 O9_1 Gd2_1 89.2(3)
C13_1 O9_1 Gd1_1 127.5(6)
Co2_1 O9_1 Gd1_1 86.6(3)
Gd2_1 O9_1 Gd1_1 96.7(2)
C15_1 O10_1 Co2_1 108.5(11)
C15_1 O10_1 Gd2_1 157.9(14)
Co2_1 O10_1 Gd2_1 90.4(3)
C14_1 N4_1 C1A_1 93(2)
C14_1 N4_1 Co2_1 108.9(9)
C1A_1 N4_1 Co2_1 100.1(11)
O9_1 C13_1 C14_1 110.3(11)
O9_1 C13_1 H182_1 109.6
C14_1 C13_1 H182_1 109.6
O9_1 C13_1 H178_1 109.6
C14_1 C13_1 H178_1 109.6
H182_1 C13_1 H178_1 108.1
N4_1 C14_1 C13_1 120.2(14)
O10_1 C15_1 C16_1 108.5(17)
O10_1 C15_1 H172_1 110.0
C16_1 C15_1 H172_1 110.0
O10_1 C15_1 H151_1 110.0
C16_1 C15_1 H151_1 110.0
H172_1 C15_1 H151_1 108.4
N3_1 C16_1 C15_1 117.1(15)
N3_1 C16_1 H16D_1 108.0
C15_1 C16_1 H16D_1 108.0
N3_1 C16_1 H22B_1 108.0
C15_1 C16_1 H22B_1 108.0
H16D_1 C16_1 H22B_1 107.3
O13_1 P1_1 O12_1 115.0(4)
O13_1 P1_1 O11_1 111.8(4)
O12_1 P1_1 O11_1 104.2(4)
O13_1 P1_1 C17_1 108.3(4)
O12_1 P1_1 C17_1 109.0(4)
O11_1 P1_1 C17_1 108.3(4)
O13_1 P1_1 Gd8_1 128.8(3)
O12_1 P1_1 Gd8_1 52.9(3)
O11_1 P1_1 Gd8_1 51.4(2)
C17_1 P1_1 Gd8_1 122.8(3)
P1_1 O11_1 Gd6_1 143.2(4)
P1_1 O11_1 Gd8_1 99.2(3)
Gd6_1 O11_1 Gd8_1 107.8(3)
P1_1 O12_1 Gd9_1 160.4(4)
P1_1 O12_1 Gd8_1 97.8(3)
Gd9_1 O12_1 Gd8_1 101.4(2)
P1_1 O13_1 Gd5_1 137.3(4)
C20_1 C17_1 C18_1 109.4(9)
C20_1 C17_1 C19_1 110.5(9)
C18_1 C17_1 C19_1 108.9(9)
C20_1 C17_1 P1_1 108.3(7)
C18_1 C17_1 P1_1 110.4(7)
C19_1 C17_1 P1_1 109.3(7)
C17_1 C18_1 H127_1 109.5
C17_1 C18_1 H121_1 109.5
H127_1 C18_1 H121_1 109.5
C17_1 C18_1 H117_1 109.5
H127_1 C18_1 H117_1 109.5
H121_1 C18_1 H117_1 109.5
C17_1 C19_1 H171_1 109.5
C17_1 C19_1 H150_1 109.5
H171_1 C19_1 H150_1 109.5
C17_1 C19_1 H113_1 109.5
H171_1 C19_1 H113_1 109.5
H150_1 C19_1 H113_1 109.5
C17_1 C20_1 H96A_1 109.5
C17_1 C20_1 H78A_1 109.5
H96A_1 C20_1 H78A_1 109.5
C17_1 C20_1 H60A_1 109.5
H96A_1 C20_1 H60A_1 109.5
H78A_1 C20_1 H60A_1 109.5
O14_1 P2_1 O16_1 115.0(4)
O14_1 P2_1 O15_1 111.9(4)
O16_1 P2_1 O15_1 103.8(4)
O14_1 P2_1 C21_1 108.4(4)
O16_1 P2_1 C21_1 109.7(4)
O15_1 P2_1 C21_1 107.9(4)
O14_1 P2_1 Gd2_1 128.5(3)
O16_1 P2_1 Gd2_1 52.7(3)
O15_1 P2_1 Gd2_1 51.1(2)
C21_1 P2_1 Gd2_1 123.0(3)
P2_1 O14_1 Gd5_1 136.9(4)
P2_1 O15_1 Gd4_1 144.1(4)
P2_1 O15_1 Gd2_1 98.9(3)
Gd4_1 O15_1 Gd2_1 106.4(2)
P2_1 O16_1 Gd1_1 160.0(4)
P2_1 O16_1 Gd2_1 97.9(3)
Gd1_1 O16_1 Gd2_1 101.5(2)
C24_1 C21_1 C23_1 109.0(8)
C24_1 C21_1 C22_1 110.4(9)
C23_1 C21_1 C22_1 110.4(8)
C24_1 C21_1 P2_1 110.3(7)
C23_1 C21_1 P2_1 108.7(7)
C22_1 C21_1 P2_1 108.1(7)
C21_1 C22_1 H126_1 109.5
C21_1 C22_1 H120_1 109.5
H126_1 C22_1 H120_1 109.5
C21_1 C22_1 H116_1 109.5
H126_1 C22_1 H116_1 109.5
H120_1 C22_1 H116_1 109.5
C21_1 C23_1 H170_1 109.5
C21_1 C23_1 H149_1 109.5
H170_1 C23_1 H149_1 109.5
C21_1 C23_1 H112_1 109.5
H170_1 C23_1 H112_1 109.5
H149_1 C23_1 H112_1 109.5
C21_1 C24_1 H95A_1 109.5
C21_1 C24_1 H77A_1 109.5
H95A_1 C24_1 H77A_1 109.5
C21_1 C24_1 H59A_1 109.5
H95A_1 C24_1 H59A_1 109.5
H77A_1 C24_1 H59A_1 109.5
O17_1 P3_1 O19_1 113.3(4)
O17_1 P3_1 O18_1 114.1(4)
O19_1 P3_1 O18_1 103.0(4)
O17_1 P3_1 C25_1 106.1(4)
O19_1 P3_1 C25_1 112.3(5)
O18_1 P3_1 C25_1 108.0(5)
O17_1 P3_1 Gd5_1 123.3(3)
O19_1 P3_1 Gd5_1 51.6(3)
O18_1 P3_1 Gd5_1 52.1(2)
C25_1 P3_1 Gd5_1 130.5(4)
P3_1 O17_1 Gd8_1 144.0(4)
P3_1 O18_1 Gd7_1 149.2(4)
P3_1 O18_1 Gd5_1 98.5(3)
Gd7_1 O18_1 Gd5_1 104.8(3)
P3_1 O19_1 Gd6_1 134.6(4)
P3_1 O19_1 Gd5_1 99.1(3)
Gd6_1 O19_1 Gd5_1 104.8(2)
C26_1 C25_1 C27_1 110.9(10)
C26_1 C25_1 C28_1 110.6(10)
C27_1 C25_1 C28_1 109.7(10)
C26_1 C25_1 P3_1 108.0(8)
C27_1 C25_1 P3_1 107.5(8)
C28_1 C25_1 P3_1 110.1(7)
C25_1 C26_1 H125_1 109.5
C25_1 C26_1 H119_1 109.5
H125_1 C26_1 H119_1 109.5
C25_1 C26_1 H115_1 109.5
H125_1 C26_1 H115_1 109.5
H119_1 C26_1 H115_1 109.5
C25_1 C27_1 H169_1 109.5
C25_1 C27_1 H148_1 109.5
H169_1 C27_1 H148_1 109.5
C25_1 C27_1 H111_1 109.5
H169_1 C27_1 H111_1 109.5
H148_1 C27_1 H111_1 109.5
C25_1 C28_1 H94A_1 109.5
C25_1 C28_1 H76A_1 109.5
H94A_1 C28_1 H76A_1 109.5
C25_1 C28_1 H58A_1 109.5
H94A_1 C28_1 H58A_1 109.5
H76A_1 C28_1 H58A_1 109.5
O20_1 P4_1 O22_1 114.3(4)
O20_1 P4_1 O21_1 112.3(4)
O22_1 P4_1 O21_1 103.5(4)
O20_1 P4_1 C29_1 107.5(4)
O22_1 P4_1 C29_1 107.7(5)
O21_1 P4_1 C29_1 111.6(4)
O20_1 P4_1 Gd5_1 123.6(3)
O22_1 P4_1 Gd5_1 52.0(2)
O21_1 P4_1 Gd5_1 52.0(2)
C29_1 P4_1 Gd5_1 129.0(4)
P4_1 O20_1 Gd2_1 143.0(4)
P4_1 O21_1 Gd4_1 135.5(4)
P4_1 O21_1 Gd5_1 98.5(3)
Gd4_1 O21_1 Gd5_1 105.4(2)
P4_1 O22_1 Gd3_1 149.4(4)
P4_1 O22_1 Gd5_1 98.8(3)
Gd3_1 O22_1 Gd5_1 105.4(2)
C32_1 C29_1 C31_1 109.8(9)
C32_1 C29_1 C30_1 109.9(10)
C31_1 C29_1 C30_1 109.1(9)
C32_1 C29_1 P4_1 109.4(8)
C31_1 C29_1 P4_1 109.5(7)
C30_1 C29_1 P4_1 109.0(7)
C29_1 C30_1 H124_1 109.5
C29_1 C30_1 H118_1 109.5
H124_1 C30_1 H118_1 109.5
C29_1 C30_1 H114_1 109.5
H124_1 C30_1 H114_1 109.5
H118_1 C30_1 H114_1 109.5
C29_1 C31_1 H168_1 109.5
C29_1 C31_1 H147_1 109.5
H168_1 C31_1 H147_1 109.5
C29_1 C31_1 H110_1 109.5
H168_1 C31_1 H110_1 109.5
H147_1 C31_1 H110_1 109.5
C29_1 C32_1 H93A_1 109.5
C29_1 C32_1 H75A_1 109.5
H93A_1 C32_1 H75A_1 109.5
C29_1 C32_1 H57A_1 109.5
H93A_1 C32_1 H57A_1 109.5
H75A_1 C32_1 H57A_1 109.5
C33_1 O23_1 Gd8_1 131.7(7)
C33_1 O24_1 Gd6_1 142.7(7)
O23_1 C33_1 O24_1 125.1(10)
O23_1 C33_1 C34_1 119.4(10)
O24_1 C33_1 C34_1 115.4(10)
C35_1 C34_1 C36_1 113.7(15)
C35_1 C34_1 C37_1 108.7(15)
C36_1 C34_1 C37_1 107.9(13)
C35_1 C34_1 C33_1 109.8(11)
C36_1 C34_1 C33_1 107.2(10)
C37_1 C34_1 C33_1 109.3(11)
C34_1 C35_1 H167_1 109.5
C34_1 C35_1 H146_1 109.5
H167_1 C35_1 H146_1 109.5
C34_1 C35_1 H109_1 109.5
H167_1 C35_1 H109_1 109.5
H146_1 C35_1 H109_1 109.5
C34_1 C36_1 H92A_1 109.5
C34_1 C36_1 H74A_1 109.5
H92A_1 C36_1 H74A_1 109.5
C34_1 C36_1 H56A_1 109.5
H92A_1 C36_1 H56A_1 109.5
H74A_1 C36_1 H56A_1 109.5
C34_1 C37_1 H42A_1 109.5
C34_1 C37_1 H28A_1 109.5
H42A_1 C37_1 H28A_1 109.5
C34_1 C37_1 H14A_1 109.5
H42A_1 C37_1 H14A_1 109.5
H28A_1 C37_1 H14A_1 109.5
C103_1 O25_1 Gd8_1 167.2(9)
C103_1 O25_1 Gd6_1 81.7(9)
Gd8_1 O25_1 Gd6_1 95.3(4)
C103_1 O26_1 Gd6_1 107.3(8)
O25_1 C103_1 O26_1 120.2(13)
O25_1 C103_1 C38_1 124.8(13)
O26_1 C103_1 C38_1 114.9(11)
O25_1 C103_1 Gd6_1 74.5(8)
O26_1 C103_1 Gd6_1 48.9(6)
C38_1 C103_1 Gd6_1 156.0(9)
C39_1 C38_1 C101_1 111.7(13)
C39_1 C38_1 C103_1 115.7(13)
C101_1 C38_1 C103_1 108.8(11)
C39_1 C38_1 C40_1 105.1(15)
C101_1 C38_1 C40_1 108.5(15)
C103_1 C38_1 C40_1 106.6(12)
C38_1 C39_1 H166_1 109.5
C38_1 C39_1 H145_1 109.5
H166_1 C39_1 H145_1 109.5
C38_1 C39_1 H108_1 109.5
H166_1 C39_1 H108_1 109.5
H145_1 C39_1 H108_1 109.5
C38_1 C101_1 H91A_1 109.5
C38_1 C101_1 H73A_1 109.5
H91A_1 C101_1 H73A_1 109.5
C38_1 C101_1 H55A_1 109.5
H91A_1 C101_1 H55A_1 109.5
H73A_1 C101_1 H55A_1 109.5
C38_1 C40_1 H41A_1 109.5
C38_1 C40_1 H27A_1 109.5
H41A_1 C40_1 H27A_1 109.5
C38_1 C40_1 H13A_1 109.5
H41A_1 C40_1 H13A_1 109.5
H27A_1 C40_1 H13A_1 109.5
C41_1 O27_1 Gd6_1 165.2(8)
C41_1 O27_1 Gd3_1 89.7(7)
Gd6_1 O27_1 Gd3_1 100.4(3)
C41_1 O28_1 Gd3_1 96.5(7)
O28_1 C41_1 O27_1 121.0(11)
O28_1 C41_1 C42_1 119.7(10)
O27_1 C41_1 C42_1 119.3(10)
O28_1 C41_1 Gd3_1 57.4(6)
O27_1 C41_1 Gd3_1 63.8(6)
C42_1 C41_1 Gd3_1 173.0(9)
C43_1 C42_1 C45_1 110.6(15)
C43_1 C42_1 C44_1 111.3(13)
C45_1 C42_1 C44_1 111.9(14)
C43_1 C42_1 C41_1 109.3(11)
C45_1 C42_1 C41_1 108.8(12)
C44_1 C42_1 C41_1 104.7(12)
C42_1 C43_1 H165_1 109.5
C42_1 C43_1 H144_1 109.5
H165_1 C43_1 H144_1 109.5
C42_1 C43_1 H107_1 109.5
H165_1 C43_1 H107_1 109.5
H144_1 C43_1 H107_1 109.5
C42_1 C44_1 H90A_1 109.5
C42_1 C44_1 H72A_1 109.5
H90A_1 C44_1 H72A_1 109.5
C42_1 C44_1 H54A_1 109.5
H90A_1 C44_1 H54A_1 109.5
H72A_1 C44_1 H54A_1 109.5
C42_1 C45_1 H40A_1 109.5
C42_1 C45_1 H26A_1 109.5
H40A_1 C45_1 H26A_1 109.5
C42_1 C45_1 H12A_1 109.5
H40A_1 C45_1 H12A_1 109.5
H26A_1 C45_1 H12A_1 109.5
C46_1 O29_1 Gd6_1 145.2(9)
C46_1 O30_1 Gd3_1 123.0(8)
O30_1 C46_1 O29_1 126.1(11)
O30_1 C46_1 C47_1 117.1(11)
O29_1 C46_1 C47_1 116.8(11)
C50_1 C47_1 C48_1 115(2)
C50_1 C47_1 C49_1 107.3(18)
C48_1 C47_1 C49_1 107.5(14)
C50_1 C47_1 C46_1 111.6(14)
C48_1 C47_1 C46_1 109.1(12)
C49_1 C47_1 C46_1 106.2(15)
C47_1 C48_1 H48A_1 109.5
C47_1 C48_1 H48B_1 109.5
H48A_1 C48_1 H48B_1 109.5
C47_1 C48_1 H48C_1 109.5
H48A_1 C48_1 H48C_1 109.5
H48B_1 C48_1 H48C_1 109.5
C47_1 C49_1 H89A_1 109.5
C47_1 C49_1 H71A_1 109.5
H89A_1 C49_1 H71A_1 109.5
C47_1 C49_1 H53A_1 109.5
H89A_1 C49_1 H53A_1 109.5
H71A_1 C49_1 H53A_1 109.5
C47_1 C50_1 H39A_1 109.5
C47_1 C50_1 H25A_1 109.5
H39A_1 C50_1 H25A_1 109.5
C47_1 C50_1 H11A_1 109.5
H39A_1 C50_1 H11A_1 109.5
H25A_1 C50_1 H11A_1 109.5
C51_1 O31_1 Gd3_1 145.0(8)
C51_1 O32_1 Gd1_1 156.2(8)
O32_1 C51_1 O31_1 124.6(10)
O32_1 C51_1 C52_1 118.4(11)
O31_1 C51_1 C52_1 116.9(11)
C51_1 C52_1 C53_1 110.1(11)
C51_1 C52_1 C55_1 110.0(13)
C53_1 C52_1 C55_1 111.7(14)
C51_1 C52_1 C54_1 104.7(12)
C53_1 C52_1 C54_1 110.4(15)
C55_1 C52_1 C54_1 109.6(14)
C52_1 C53_1 H164_1 109.5
C52_1 C53_1 H143_1 109.5
H164_1 C53_1 H143_1 109.5
C52_1 C53_1 H106_1 109.5
H164_1 C53_1 H106_1 109.5
H143_1 C53_1 H106_1 109.5
C52_1 C54_1 H88A_1 109.5
C52_1 C54_1 H70A_1 109.5
H88A_1 C54_1 H70A_1 109.5
C52_1 C54_1 H52A_1 109.5
H88A_1 C54_1 H52A_1 109.5
H70A_1 C54_1 H52A_1 109.5
C52_1 C55_1 H38A_1 109.5
C52_1 C55_1 H24A_1 109.5
H38A_1 C55_1 H24A_1 109.5
C52_1 C55_1 H10A_1 109.5
H38A_1 C55_1 H10A_1 109.5
H24A_1 C55_1 H10A_1 109.5
C56_1 O33_1 Gd3_1 157.2(8)
C56_1 O34_1 Gd1_1 132.3(8)
O33_1 C56_1 O34_1 122.3(12)
O33_1 C56_1 C57_1 119.5(13)
O34_1 C56_1 C57_1 118.2(12)
C60_1 C57_1 C59_1 127(2)
C60_1 C57_1 C58_1 108(2)
C59_1 C57_1 C58_1 87(2)
C60_1 C57_1 C56_1 111.4(15)
C59_1 C57_1 C56_1 109.4(17)
C58_1 C57_1 C56_1 111.0(18)
C57_1 C58_1 C59_1 45.2(16)
C57_1 C58_1 H163_1 109.4
C59_1 C58_1 H163_1 95.3
C57_1 C58_1 H142_1 109.5
C59_1 C58_1 H142_1 74.9
H163_1 C58_1 H142_1 109.5
C57_1 C58_1 H105_1 109.6
C59_1 C58_1 H105_1 150.7
H163_1 C58_1 H105_1 109.5
H142_1 C58_1 H105_1 109.5
C57_1 C59_1 C58_1 47.7(16)
C57_1 C59_1 H87A_1 110.0
C58_1 C59_1 H87A_1 74.8
C57_1 C59_1 H69A_1 109.8
C58_1 C59_1 H69A_1 93.1
H87A_1 C59_1 H69A_1 109.4
C57_1 C59_1 H51A_1 108.7
C58_1 C59_1 H51A_1 153.1
H87A_1 C59_1 H51A_1 109.4
H69A_1 C59_1 H51A_1 109.5
C57_1 C60_1 H37A_1 109.5
C57_1 C60_1 H23A_1 109.5
H37A_1 C60_1 H23A_1 109.5
C57_1 C60_1 H9A_1 109.5
H37A_1 C60_1 H9A_1 109.5
H23A_1 C60_1 H9A_1 109.5
C61_1 O35_1 Gd9_1 156.1(8)
C61_1 O36_1 Gd7_1 142.8(8)
O35_1 C61_1 O36_1 124.3(11)
O35_1 C61_1 C62_1 118.2(10)
O36_1 C61_1 C62_1 117.5(10)
C65_1 C62_1 C63_1 112.9(13)
C65_1 C62_1 C61_1 110.2(11)
C63_1 C62_1 C61_1 111.0(13)
C65_1 C62_1 C64_1 109.8(15)
C63_1 C62_1 C64_1 108.1(15)
C61_1 C62_1 C64_1 104.4(11)
C62_1 C63_1 H162_1 109.5
C62_1 C63_1 H141_1 109.5
H162_1 C63_1 H141_1 109.5
C62_1 C63_1 H104_1 109.5
H162_1 C63_1 H104_1 109.5
H141_1 C63_1 H104_1 109.5
C62_1 C64_1 H86A_1 109.5
C62_1 C64_1 H68A_1 109.5
H86A_1 C64_1 H68A_1 109.5
C62_1 C64_1 H50A_1 109.5
H86A_1 C64_1 H50A_1 109.5
H68A_1 C64_1 H50A_1 109.5
C62_1 C65_1 H36A_1 109.5
C62_1 C65_1 H22A_1 109.5
H36A_1 C65_1 H22A_1 109.5
C62_1 C65_1 H8A_1 109.5
H36A_1 C65_1 H8A_1 109.5
H22A_1 C65_1 H8A_1 109.5
C66_1 O37_1 Gd9_1 130.3(7)
C66_1 O38_1 Gd7_1 159.4(8)
O37_1 C66_1 O38_1 122.4(11)
O37_1 C66_1 C67_1 119.9(10)
O38_1 C66_1 C67_1 117.7(11)
C70_1 C67_1 C68_1 115.9(14)
C70_1 C67_1 C66_1 111.0(13)
C68_1 C67_1 C66_1 112.4(12)
C70_1 C67_1 C69_1 105.1(17)
C68_1 C67_1 C69_1 103.1(15)
C66_1 C67_1 C69_1 108.5(12)
C67_1 C68_1 H161_1 109.5
C67_1 C68_1 H140_1 109.5
H161_1 C68_1 H140_1 109.5
C67_1 C68_1 H103_1 109.5
H161_1 C68_1 H103_1 109.5
H140_1 C68_1 H103_1 109.5
C67_1 C69_1 H85A_1 109.5
C67_1 C69_1 H67A_1 109.5
H85A_1 C69_1 H67A_1 109.5
C67_1 C69_1 H49A_1 109.5
H85A_1 C69_1 H49A_1 109.5
H67A_1 C69_1 H49A_1 109.5
C67_1 C70_1 H35A_1 109.5
C67_1 C70_1 H21A_1 109.5
H35A_1 C70_1 H21A_1 109.5
C67_1 C70_1 H7A_1 109.5
H35A_1 C70_1 H7A_1 109.5
H21A_1 C70_1 H7A_1 109.5
C71_1 O39_1 Gd7_1 96.8(7)
C71_1 O40_1 Gd4_1 165.7(8)
C71_1 O40_1 Gd7_1 89.6(7)
Gd4_1 O40_1 Gd7_1 99.6(3)
O39_1 C71_1 O40_1 121.0(10)
O39_1 C71_1 C72_1 118.6(10)
O40_1 C71_1 C72_1 120.3(10)
O39_1 C71_1 Gd7_1 57.2(6)
O40_1 C71_1 Gd7_1 63.9(6)
C72_1 C71_1 Gd7_1 172.8(8)
C75_1 C72_1 C73_1 110.5(14)
C75_1 C72_1 C71_1 109.7(10)
C73_1 C72_1 C71_1 110.0(11)
C75_1 C72_1 C74_1 109.9(12)
C73_1 C72_1 C74_1 110.9(13)
C71_1 C72_1 C74_1 105.8(11)
C72_1 C73_1 H160_1 109.5
C72_1 C73_1 H139_1 109.5
H160_1 C73_1 H139_1 109.5
C72_1 C73_1 H102_1 109.5
H160_1 C73_1 H102_1 109.5
H139_1 C73_1 H102_1 109.5
C72_1 C75_1 H34A_1 109.5
C72_1 C75_1 H20A_1 109.5
H34A_1 C75_1 H20A_1 109.5
C72_1 C75_1 H6A_1 109.5
H34A_1 C75_1 H6A_1 109.5
H20A_1 C75_1 H6A_1 109.5
C76_1 O41_1 Gd7_1 120.3(8)
C76_1 O42_1 Gd4_1 146.0(9)
O41_1 C76_1 O42_1 125.0(11)
O41_1 C76_1 C77_1 119.4(11)
O42_1 C76_1 C77_1 115.6(12)
C78_1 C77_1 C79_1 111.5(17)
C78_1 C77_1 C80_1 110.5(17)
C79_1 C77_1 C80_1 106.5(14)
C78_1 C77_1 C76_1 110.8(13)
C79_1 C77_1 C76_1 107.4(13)
C80_1 C77_1 C76_1 109.9(13)
C77_1 C78_1 H159_1 109.5
C77_1 C78_1 H138_1 109.5
H159_1 C78_1 H138_1 109.5
C77_1 C78_1 H101_1 109.5
H159_1 C78_1 H101_1 109.5
H138_1 C78_1 H101_1 109.5
C77_1 C79_1 H83A_1 109.5
C77_1 C79_1 H65A_1 109.5
H83A_1 C79_1 H65A_1 109.5
C77_1 C79_1 H47A_1 109.5
H83A_1 C79_1 H47A_1 109.5
H65A_1 C79_1 H47A_1 109.5
C77_1 C80_1 H33A_1 109.5
C77_1 C80_1 H19A_1 109.5
H33A_1 C80_1 H19A_1 109.5
C77_1 C80_1 H5A_1 109.5
H33A_1 C80_1 H5A_1 109.5
H19A_1 C80_1 H5A_1 109.5
C81_1 O43_1 Gd4_1 100.1(6)
C81_1 O44_1 Gd2_1 164.0(8)
C81_1 O44_1 Gd4_1 86.2(6)
Gd2_1 O44_1 Gd4_1 98.6(2)
O43_1 C81_1 O44_1 120.6(10)
O43_1 C81_1 C82_1 119.6(10)
O44_1 C81_1 C82_1 119.8(10)
O43_1 C81_1 Gd4_1 54.6(5)
O44_1 C81_1 Gd4_1 67.4(6)
C82_1 C81_1 Gd4_1 166.9(9)
C85_1 C82_1 C83_1 111.4(18)
C85_1 C82_1 C81_1 108.6(12)
C83_1 C82_1 C81_1 111.5(12)
C85_1 C82_1 C84_1 107.6(16)
C83_1 C82_1 C84_1 108.4(17)
C81_1 C82_1 C84_1 109.3(11)
C82_1 C83_1 H158_1 109.5
C82_1 C83_1 H137_1 109.5
H158_1 C83_1 H137_1 109.5
C82_1 C83_1 H100_1 109.5
H158_1 C83_1 H100_1 109.5
H137_1 C83_1 H100_1 109.5
C82_1 C84_1 H82A_1 109.5
C82_1 C84_1 H64A_1 109.5
H82A_1 C84_1 H64A_1 109.5
C82_1 C84_1 H46A_1 109.5
H82A_1 C84_1 H46A_1 109.5
H64A_1 C84_1 H46A_1 109.5
C82_1 C85_1 H32A_1 109.5
C82_1 C85_1 H18A_1 109.5
H32A_1 C85_1 H18A_1 109.5
C82_1 C85_1 H4A_1 109.5
H32A_1 C85_1 H4A_1 109.5
H18A_1 C85_1 H4A_1 109.5
C86_1 O45_1 Gd2_1 131.6(7)
C86_1 O46_1 Gd4_1 141.4(7)
O46_1 C86_1 O45_1 125.0(10)
O46_1 C86_1 C87_1 117.5(10)
O45_1 C86_1 C87_1 117.5(10)
C90_1 C87_1 C89_1 114.5(14)
C90_1 C87_1 C86_1 112.7(10)
C89_1 C87_1 C86_1 107.2(11)
C90_1 C87_1 C88_1 106.5(14)
C89_1 C87_1 C88_1 107.4(13)
C86_1 C87_1 C88_1 108.3(11)
C87_1 C88_1 H157_1 109.5
C87_1 C88_1 H136_1 109.5
H157_1 C88_1 H136_1 109.5
C87_1 C88_1 H99A_1 109.5
H157_1 C88_1 H99A_1 109.5
H136_1 C88_1 H99A_1 109.5
C87_1 C89_1 H81A_1 109.5
C87_1 C89_1 H63A_1 109.5
H81A_1 C89_1 H63A_1 109.5
C87_1 C89_1 H45A_1 109.5
H81A_1 C89_1 H45A_1 109.5
H63A_1 C89_1 H45A_1 109.5
C87_1 C90_1 H31A_1 109.5
C87_1 C90_1 H17A_1 109.5
H31A_1 C90_1 H17A_1 109.5
C87_1 C90_1 H3A_1 109.5
H31A_1 C90_1 H3A_1 109.5
H17A_1 C90_1 H3A_1 109.5
C91_1 O47_1 Gd9_1 94.7(7)
C91_1 O48_1 Gd9_1 89.9(7)
O47_1 C91_1 O48_1 121.1(11)
O47_1 C91_1 C92_1 118.7(11)
O48_1 C91_1 C92_1 120.2(11)
O47_1 C91_1 Gd9_1 58.5(6)
O48_1 C91_1 Gd9_1 62.7(6)
C92_1 C91_1 Gd9_1 177.2(9)
C93_1 C92_1 C91_1 109.3(11)
C93_1 C92_1 C94_1 109.9(15)
C91_1 C92_1 C94_1 110.7(12)
C93_1 C92_1 C95_1 111.0(17)
C91_1 C92_1 C95_1 106.3(12)
C94_1 C92_1 C95_1 109.5(13)
C92_1 C93_1 H156_1 109.5
C92_1 C93_1 H135_1 109.5
H156_1 C93_1 H135_1 109.5
C92_1 C93_1 H98A_1 109.4
H156_1 C93_1 H98A_1 109.5
H135_1 C93_1 H98A_1 109.5
C92_1 C94_1 H80A_1 109.5
C92_1 C94_1 H62A_1 109.5
H80A_1 C94_1 H62A_1 109.5
C92_1 C94_1 H44A_1 109.5
H80A_1 C94_1 H44A_1 109.5
H62A_1 C94_1 H44A_1 109.5
C92_1 C95_1 H30A_1 109.5
C92_1 C95_1 H16A_1 109.5
H30A_1 C95_1 H16A_1 109.5
C92_1 C95_1 H2A_1 109.5
H30A_1 C95_1 H2A_1 109.5
H16A_1 C95_1 H2A_1 109.5
C96_1 O49_1 Gd1_1 94.1(7)
C96_1 O50_1 Gd1_1 89.6(7)
O50_1 C96_1 O49_1 122.0(11)
O50_1 C96_1 C97_1 120.2(11)
O49_1 C96_1 C97_1 117.8(12)
O50_1 C96_1 Gd1_1 63.2(6)
O49_1 C96_1 Gd1_1 58.8(6)
C97_1 C96_1 Gd1_1 176.5(10)
C98_1 C97_1 C96_1 111.3(12)
C98_1 C97_1 C100_1 110.5(16)
C96_1 C97_1 C100_1 112.5(14)
C98_1 C97_1 C99_1 108.1(18)
C96_1 C97_1 C99_1 107.0(13)
C100_1 C97_1 C99_1 107.3(14)
C97_1 C98_1 H155_1 109.5
C97_1 C98_1 H134_1 109.5
H155_1 C98_1 H134_1 109.5
C97_1 C98_1 H97A_1 109.5
H155_1 C98_1 H97A_1 109.5
H134_1 C98_1 H97A_1 109.5
C97_1 C99_1 H79A_1 109.5
C97_1 C99_1 H61A_1 109.5
H79A_1 C99_1 H61A_1 109.5
C97_1 C99_1 H43A_1 109.5
H79A_1 C99_1 H43A_1 109.5
H61A_1 C99_1 H43A_1 109.5
C97_1 C100_1 H29A_1 109.5
C97_1 C100_1 H15A_1 109.5
H29A_1 C100_1 H15A_1 109.5
C97_1 C100_1 H1A_1 109.5
H29A_1 C100_1 H1A_1 109.5
H15A_1 C100_1 H1A_1 109.5
N4_1 C1A_1 C2A_1 120.7(16)
O8_1 C2A_1 C1A_1 101.6(16)

loop_
_geom_bond_atom_site_label_1
_geom_bond_atom_site_label_2
_geom_bond_distance
Gd6_1 O29_1 2.302(9)
Gd6_1 O26_1 2.319(9)
Gd6_1 O11_1 2.347(6)
Gd6_1 O24_1 2.361(7)
Gd6_1 O2_1 2.362(7)
Gd6_1 O19_1 2.408(7)
Gd6_1 O27_1 2.458(8)
Gd5_1 O14_1 2.291(6)
Gd5_1 O13_1 2.295(6)
Gd5_1 O1_1 2.382(7)
Gd5_1 O2_1 2.393(7)
Gd5_1 O19_1 2.482(7)
Gd5_1 O21_1 2.492(6)
Gd5_1 O22_1 2.497(6)
Gd2_1 O20_1 2.299(7)
Gd2_1 O10_1 2.349(7)
Gd2_1 O45_1 2.350(8)
Gd2_1 O44_1 2.362(7)
Gd2_1 O9_1 2.413(7)
Gd2_1 O15_1 2.432(6)
Gd2_1 O7_1 2.456(7)
Gd4_1 O42_1 2.297(8)
Gd4_1 O15_1 2.329(6)
Gd4_1 O46_1 2.358(8)
Gd4_1 O1_1 2.365(6)
Gd4_1 O43_1 2.382(7)
Gd4_1 O21_1 2.399(7)
Gd4_1 O40_1 2.458(7)
Gd8_1 O17_1 2.298(7)
Gd8_1 O23_1 2.339(7)
Gd8_1 O25_1 2.363(9)
Gd8_1 O5_1 2.380(8)
Gd8_1 O3_1 2.439(7)
Gd8_1 O6_1 2.441(7)
Gd8_1 O11_1 2.451(6)
Gd7_1 O38_1 2.255(7)
Gd7_1 O36_1 2.283(8)
Gd7_1 O18_1 2.316(7)
Gd7_1 O41_1 2.353(8)
Gd7_1 O1_1 2.354(6)
Gd7_1 O39_1 2.392(8)
Gd7_1 O40_1 2.540(8)
Gd3_1 O31_1 2.266(8)
Gd3_1 O33_1 2.268(8)
Gd3_1 O22_1 2.315(7)
Gd3_1 O30_1 2.344(8)
Gd3_1 O2_1 2.361(7)
Gd3_1 O28_1 2.397(9)
Gd3_1 O27_1 2.539(8)
Gd9_1 O35_1 2.290(8)
Gd9_1 O12_1 2.345(7)
Gd9_1 O4_1 2.352(8)
Gd9_1 O47_1 2.372(8)
Gd9_1 O37_1 2.398(8)
Gd9_1 O6_1 2.461(7)
Gd9_1 O48_1 2.465(8)
Gd1_1 O32_1 2.287(8)
Gd1_1 O16_1 2.344(7)
Gd1_1 O49_1 2.364(8)
Gd1_1 O8_1 2.369(8)
Gd1_1 O34_1 2.393(9)
Gd1_1 O7_1 2.440(7)
Gd1_1 O50_1 2.463(8)
Co1_1 O3_1 1.885(7)
Co1_1 O4_1 1.888(8)
Co1_1 O6_1 1.894(7)
Co1_1 O5_1 1.901(8)
Co1_1 N1_1 1.919(11)
Co1_1 N2_1 1.936(10)
Co2_1 O8_1 1.881(9)
Co2_1 O9_1 1.885(7)
Co2_1 O7_1 1.888(8)
Co2_1 O10_1 1.915(8)
Co2_1 N4_1 1.936(11)
Co2_1 N3_1 1.942(11)
O3_1 C104_1 1.436(12)
O4_1 C102_1 1.303(17)
N1_1 C2_1 1.31(2)
N1_1 C3_1 1.72(3)
C104_1 C2_1 1.53(2)
C104_1 H185_1 0.9700
C104_1 H181_1 0.9700
C3_1 C102_1 1.564(17)
C3_1 H175_1 0.9700
C3_1 H154_1 0.9700
C102_1 H10D_1 0.9700
C102_1 H10B_1 0.9700
O5_1 C5_1 1.457(14)
O6_1 C8_1 1.433(13)
N2_1 C7_1 1.517(19)
N2_1 C6_1 1.519(15)
N2_1 H2_1 0.8600
C5_1 C6_1 1.497(13)
C6_1 H129_1 0.9700
C6_1 H123_1 0.9700
C7_1 C8_1 1.498(17)
C7_1 H174_1 0.9700
C7_1 H153_1 0.9700
C8_1 H132_1 0.9300
O7_1 C9_1 1.445(13)
O8_1 C2A_1 1.377(15)
N3_1 C10_1 1.46(2)
N3_1 C16_1 1.544(17)
N3_1 H3_1 0.8600
C9_1 C10_1 1.474(18)
C9_1 H183_1 0.9700
C9_1 H179_1 0.9700
C10_1 H128_1 0.9700
C10_1 H122_1 0.9700
O9_1 C13_1 1.443(13)
O10_1 C15_1 1.296(19)
N4_1 C14_1 1.36(2)
N4_1 C1A_1 1.543(17)
C13_1 C14_1 1.460(18)
C13_1 H182_1 0.9700
C13_1 H178_1 0.9700
C15_1 C16_1 1.571(17)
C15_1 H172_1 0.9700
C15_1 H151_1 0.9700
C16_1 H16D_1 0.9700
C16_1 H22B_1 0.9700
P1_1 O13_1 1.513(7)
P1_1 O12_1 1.530(7)
P1_1 O11_1 1.540(7)
P1_1 C17_1 1.814(9)
C17_1 C20_1 1.530(15)
C17_1 C18_1 1.531(14)
C17_1 C19_1 1.548(15)
C18_1 H127_1 0.9600
C18_1 H121_1 0.9600
C18_1 H117_1 0.9600
C19_1 H171_1 0.9600
C19_1 H150_1 0.9600
C19_1 H113_1 0.9600
C20_1 H96A_1 0.9600
C20_1 H78A_1 0.9600
C20_1 H60A_1 0.9600
P2_1 O14_1 1.508(7)
P2_1 O16_1 1.531(7)
P2_1 O15_1 1.559(7)
P2_1 C21_1 1.822(10)
C21_1 C24_1 1.533(14)
C21_1 C23_1 1.545(15)
C21_1 C22_1 1.552(14)
C22_1 H126_1 0.9600
C22_1 H120_1 0.9600
C22_1 H116_1 0.9600
C23_1 H170_1 0.9600
C23_1 H149_1 0.9600
C23_1 H112_1 0.9600
C24_1 H95A_1 0.9600
C24_1 H77A_1 0.9600
C24_1 H59A_1 0.9600
P3_1 O17_1 1.509(7)
P3_1 O19_1 1.551(7)
P3_1 O18_1 1.553(7)
P3_1 C25_1 1.824(10)
C25_1 C26_1 1.516(17)
C25_1 C27_1 1.530(17)
C25_1 C28_1 1.532(15)
C26_1 H125_1 0.9600
C26_1 H119_1 0.9600
C26_1 H115_1 0.9600
C27_1 H169_1 0.9600
C27_1 H148_1 0.9600
C27_1 H111_1 0.9600
C28_1 H94A_1 0.9600
C28_1 H76A_1 0.9600
C28_1 H58A_1 0.9600
P4_1 O20_1 1.488(7)
P4_1 O22_1 1.543(7)
P4_1 O21_1 1.559(7)
P4_1 C29_1 1.795(10)
C29_1 C32_1 1.530(15)
C29_1 C31_1 1.537(15)
C29_1 C30_1 1.542(16)
C30_1 H124_1 0.9600
C30_1 H118_1 0.9600
C30_1 H114_1 0.9600
C31_1 H168_1 0.9600
C31_1 H147_1 0.9600
C31_1 H110_1 0.9600
C32_1 H93A_1 0.9600
C32_1 H75A_1 0.9600
C32_1 H57A_1 0.9600
O23_1 C33_1 1.239(14)
O24_1 C33_1 1.266(13)
C33_1 C34_1 1.550(15)
C34_1 C35_1 1.50(2)
C34_1 C36_1 1.51(2)
C34_1 C37_1 1.52(2)
C35_1 H167_1 0.9600
C35_1 H146_1 0.9600
C35_1 H109_1 0.9600
C36_1 H92A_1 0.9600
C36_1 H74A_1 0.9600
C36_1 H56A_1 0.9600
C37_1 H42A_1 0.9600
C37_1 H28A_1 0.9600
C37_1 H14A_1 0.9600
O25_1 C103_1 1.197(15)
O26_1 C103_1 1.243(16)
C103_1 C38_1 1.549(17)
C38_1 C39_1 1.490(19)
C38_1 C101_1 1.51(2)
C38_1 C40_1 1.57(2)
C39_1 H166_1 0.9600
C39_1 H145_1 0.9600
C39_1 H108_1 0.9600
C101_1 H91A_1 0.9600
C101_1 H73A_1 0.9600
C101_1 H55A_1 0.9600
C40_1 H41A_1 0.9600
C40_1 H27A_1 0.9600
C40_1 H13A_1 0.9600
O27_1 C41_1 1.260(13)
O28_1 C41_1 1.254(14)
C41_1 C42_1 1.556(17)
C42_1 C43_1 1.52(2)
C42_1 C45_1 1.521(19)
C42_1 C44_1 1.53(2)
C43_1 H165_1 0.9600
C43_1 H144_1 0.9600
C43_1 H107_1 0.9600
C44_1 H90A_1 0.9600
C44_1 H72A_1 0.9600
C44_1 H54A_1 0.9600
C45_1 H40A_1 0.9600
C45_1 H26A_1 0.9600
C45_1 H12A_1 0.9600
O29_1 C46_1 1.243(15)
O30_1 C46_1 1.235(14)
C46_1 C47_1 1.553(17)
C47_1 C50_1 1.49(2)
C47_1 C48_1 1.52(2)
C47_1 C49_1 1.55(3)
C48_1 H48A_1 0.9600
C48_1 H48B_1 0.9600
C48_1 H48C_1 0.9600
C49_1 H89A_1 0.9600
C49_1 H71A_1 0.9600
C49_1 H53A_1 0.9600
C50_1 H39A_1 0.9600
C50_1 H25A_1 0.9600
C50_1 H11A_1 0.9600
O31_1 C51_1 1.270(14)
O32_1 C51_1 1.250(14)
C51_1 C52_1 1.521(16)
C52_1 C53_1 1.520(19)
C52_1 C55_1 1.52(2)
C52_1 C54_1 1.56(3)
C53_1 H164_1 0.9600
C53_1 H143_1 0.9600
C53_1 H106_1 0.9600
C54_1 H88A_1 0.9600
C54_1 H70A_1 0.9600
C54_1 H52A_1 0.9600
C55_1 H38A_1 0.9600
C55_1 H24A_1 0.9600
C55_1 H10A_1 0.9600
O33_1 C56_1 1.265(14)
O34_1 C56_1 1.266(16)
C56_1 C57_1 1.522(18)
C57_1 C60_1 1.37(3)
C57_1 C59_1 1.42(3)
C57_1 C58_1 1.48(3)
C58_1 C59_1 1.99(5)
C58_1 H163_1 0.9600
C58_1 H142_1 0.9600
C58_1 H105_1 0.9600
C59_1 H87A_1 0.9603
C59_1 H69A_1 0.9603
C59_1 H51A_1 0.9603
C60_1 H37A_1 0.9600
C60_1 H23A_1 0.9600
C60_1 H9A_1 0.9600
O35_1 C61_1 1.247(13)
O36_1 C61_1 1.248(13)
C61_1 C62_1 1.523(16)
C62_1 C65_1 1.507(18)
C62_1 C63_1 1.52(2)
C62_1 C64_1 1.56(2)
C63_1 H162_1 0.9600
C63_1 H141_1 0.9600
C63_1 H104_1 0.9600
C64_1 H86A_1 0.9600
C64_1 H68A_1 0.9600
C64_1 H50A_1 0.9600
C65_1 H36A_1 0.9600
C65_1 H22A_1 0.9600
C65_1 H8A_1 0.9600
O37_1 C66_1 1.244(14)
O38_1 C66_1 1.259(13)
C66_1 C67_1 1.546(17)
C67_1 C70_1 1.46(2)
C67_1 C68_1 1.472(19)
C67_1 C69_1 1.57(2)
C68_1 H161_1 0.9600
C68_1 H140_1 0.9600
C68_1 H103_1 0.9600
C69_1 H85A_1 0.9600
C69_1 H67A_1 0.9600
C69_1 H49A_1 0.9600
C70_1 H35A_1 0.9600
C70_1 H21A_1 0.9600
C70_1 H7A_1 0.9600
O39_1 C71_1 1.249(14)
O40_1 C71_1 1.260(13)
C71_1 C72_1 1.549(16)
C72_1 C75_1 1.510(19)
C72_1 C73_1 1.540(19)
C72_1 C74_1 1.56(2)
C73_1 H160_1 0.9600
C73_1 H139_1 0.9600
C73_1 H102_1 0.9600
C75_1 H34A_1 0.9600
C75_1 H20A_1 0.9600
C75_1 H6A_1 0.9600
O41_1 C76_1 1.221(15)
O42_1 C76_1 1.275(14)
C76_1 C77_1 1.534(16)
C77_1 C78_1 1.49(3)
C77_1 C79_1 1.51(2)
C77_1 C80_1 1.54(2)
C78_1 H159_1 0.9600
C78_1 H138_1 0.9600
C78_1 H101_1 0.9600
C79_1 H83A_1 0.9600
C79_1 H65A_1 0.9600
C79_1 H47A_1 0.9600
C80_1 H33A_1 0.9600
C80_1 H19A_1 0.9600
C80_1 H5A_1 0.9600
O43_1 C81_1 1.245(14)
O44_1 C81_1 1.278(13)
C81_1 C82_1 1.514(15)
C82_1 C85_1 1.47(2)
C82_1 C83_1 1.49(2)
C82_1 C84_1 1.53(2)
C83_1 H158_1 0.9600
C83_1 H137_1 0.9600
C83_1 H100_1 0.9600
C84_1 H82A_1 0.9600
C84_1 H64A_1 0.9600
C84_1 H46A_1 0.9600
C85_1 H32A_1 0.9600
C85_1 H18A_1 0.9600
C85_1 H4A_1 0.9600
O45_1 C86_1 1.260(13)
O46_1 C86_1 1.243(13)
C86_1 C87_1 1.535(16)
C87_1 C90_1 1.51(2)
C87_1 C89_1 1.517(19)
C87_1 C88_1 1.55(2)
C88_1 H157_1 0.9600
C88_1 H136_1 0.9600
C88_1 H99A_1 0.9600
C89_1 H81A_1 0.9600
C89_1 H63A_1 0.9600
C89_1 H45A_1 0.9600
C90_1 H31A_1 0.9600
C90_1 H17A_1 0.9600
C90_1 H3A_1 0.9600
O47_1 C91_1 1.259(14)
O48_1 C91_1 1.277(14)
C91_1 C92_1 1.520(17)
C92_1 C93_1 1.51(2)
C92_1 C94_1 1.53(2)
C92_1 C95_1 1.54(2)
C93_1 H156_1 0.9600
C93_1 H135_1 0.9600
C93_1 H98A_1 0.9600
C94_1 H80A_1 0.9600
C94_1 H62A_1 0.9600
C94_1 H44A_1 0.9600
C95_1 H30A_1 0.9600
C95_1 H16A_1 0.9600
C95_1 H2A_1 0.9600
O49_1 C96_1 1.262(14)
O50_1 C96_1 1.260(15)
C96_1 C97_1 1.520(18)
C97_1 C98_1 1.51(2)
C97_1 C100_1 1.53(2)
C97_1 C99_1 1.55(2)
C98_1 H155_1 0.9600
C98_1 H134_1 0.9600
C98_1 H97A_1 0.9600
C99_1 H79A_1 0.9600
C99_1 H61A_1 0.9600
C99_1 H43A_1 0.9600
C100_1 H29A_1 0.9600
C100_1 H15A_1 0.9600
C100_1 H1A_1 0.9600
C1A_1 C2A_1 1.567(18)

loop_
_platon_squeeze_void_nr
_platon_squeeze_void_average_x
_platon_squeeze_void_average_y
_platon_squeeze_void_average_z
_platon_squeeze_void_volume
_platon_squeeze_void_count_electrons
_platon_squeeze_void_content
1 -0.004 0.000 0.000 1226 346 ' '
2 0.319 0.541 0.053 15 2 ' '
3 0.681 0.459 0.947 15 2 ' '
